data_7251888
loop_
_publ_author_name
'Dutra, Jocely L.'
'Marcon, Pedro H. S.'
'Moselli, Gustavo'
'Niquini, Fabiano M.'
'da Costa, Jo\~ao Victor F.'
'Moraes, Carlos Andr\'e F.'
'Braga, Ataualpa A. C.'
'Ellena, Javier'
'Batista, Alzir A.'
'de Araujo-Neto, Jo\~ao Honorato'

_publ_section_title
;
 Para-substituted benzoic acid ruthenium(ii) complexes: structural
 features modulating cytotoxicity
;
_journal_issue 22
_journal_name_full 'RSC Advances'
_journal_page_first 19763
_journal_page_last 19778
_journal_paper_doi 10.1039/D5RA07271A
_journal_volume 16
_journal_year 2026
_chemical_formula_moiety 'C84 H76 N4 O4 P4 Ru2, 1.5(F6 P), 0.5[PF6], 2[H2O]'
_chemical_formula_sum 'C84 H80 F12 N4 O6 P6 Ru2'
_chemical_formula_weight 1857.548
_space_group_crystal_system monoclinic
_space_group_IT_number 15
_space_group_name_Hall '-I 2ya'
_space_group_name_H-M_alt 'I 1 2/a 1'
_symmetry_Int_Tables_number 15
_audit_creation_date 2025-09-10
_audit_creation_method
;
Olex2 1.5
(compiled 2025.07.13 svn.rb7424aed for OlexSys, GUI svn.r7314)
;
_audit_update_record
;
2025-09-10 deposited with the CCDC.	2026-03-31 downloaded from the CCDC.
;
_cell_angle_alpha 90
_cell_angle_beta 96.7437(4)
_cell_angle_gamma 90
_cell_formula_units_Z 8
_cell_length_a 29.52159(11)
_cell_length_b 12.88956(6)
_cell_length_c 43.88249(18)
_cell_measurement_reflns_used 51225
_cell_measurement_temperature 100.00(14)
_cell_measurement_theta_max 78.2550
_cell_measurement_theta_min 3.4190
_cell_volume 16582.65(12)
_computing_cell_refinement 'CrysAlisPro 1.171.43.90 (Rigaku OD, 2023)'
_computing_data_collection 'CrysAlisPro system (CCD 44.91a 64-bit (release 23-01-2025))'
_computing_data_reduction 'CrysAlisPro 1.171.43.90 (Rigaku OD, 2023)'
_computing_molecular_graphics 'Olex2 1.5 (Dolomanov et al., 2009)'
_computing_publication_material 'Olex2 1.5 (Dolomanov et al., 2009)'
_computing_structure_refinement 'olex2.refine 1.5 (Bourhis et al., 2015)'
_computing_structure_solution 'SHELXT 2018/2 (Sheldrick, 2018)'
_diffrn_ambient_environment N~2~
_diffrn_ambient_temperature 100.00(14)
_diffrn_detector 'Hybrid Pixel Array Detector'
_diffrn_detector_area_resol_mean 10.0000
_diffrn_detector_type HyPix
_diffrn_measured_fraction_theta_full 0.9979
_diffrn_measured_fraction_theta_max 0.9978
_diffrn_measurement_details
;
List of Runs (angles in degrees, time in seconds):

  # Type    Start    End  Width  t~exp~   \w     \q     \k     \f   Frames
#--------------------------------------------------------------------------
  1  \w    -82.00  -1.00   0.50    1.18    --  -48.85 110.00 -99.00  162
  2  \w     23.00  85.00   0.50    1.18    --   48.85-110.00 166.00  124
  3  \w    -82.00 -21.00   0.50    4.72    --  -90.00 110.00 -99.00  122
  4  \w   -137.00-111.00   0.50    4.72    --  -90.00-110.00 166.00   52
  5  \w     51.00  76.00   0.50    4.72    --  111.50-110.00 166.00   50
  6  \w    109.00 144.00   0.50    4.72    --  111.50 110.00 -99.00   70
  7  \w    -27.00  22.00   0.50    1.18    --  -48.85  19.00  60.00   98
  8  \w    -27.00  26.00   0.50    1.18    --  -48.85  19.00 -60.00  106
  9  \w    -19.00  26.00   0.50    1.18    --  -48.85  19.00-180.00   90
 10  \w    -23.00  25.00   0.50    1.18    --   48.85 -19.00-120.00   96
 11  \w    -12.00  22.00   0.50    1.18    --   48.85 -19.00  90.00   68
 12  \w    -49.00 -18.00   0.50    4.72    --  -90.00  45.00  90.00   62
 13  \w     42.00  70.00   0.50    4.72    --  111.50-125.00-120.00   56
 14  \w     40.00  67.00   0.50    4.72    --  111.50 -61.00  60.00   54
 15  \w     40.00  65.00   0.50    4.72    --  111.50 -61.00 -60.00   50
 16  \w     73.00 104.00   0.50    4.72    --  111.50 -77.00 -60.00   62
 17  \w    123.00 149.00   0.50    4.72    --  111.50 125.00 -90.00   52
 18  \w     51.00 102.00   0.50    4.72    --  111.50 -77.00  90.00  102
 19  \w     84.00 125.00   0.50    4.72    --  111.50 -88.00 128.99   82
 20  \w     74.00 102.00   0.50    4.72    --  111.50-125.00-120.00   56
 21  \w    112.00 146.00   0.50    4.72    --  111.50  61.00-180.00   68
 22  \w     41.00  67.00   0.50    4.72    --  111.50 -61.00 -90.00   52
 23  \w    111.00 137.00   0.50    4.72    --  111.50 -88.00 -49.27   52
 24  \w     45.00  72.00   0.50    4.72    --  111.50-125.00-180.00   54
 25  \w    118.00 175.00   0.50    4.72    --  111.50  77.00  60.00  114
 26  \w     46.00  82.00   0.50    4.72    --  111.50 -77.00 -90.00   72
 27  \w     74.00 105.00   0.50    4.72    --  111.50 -94.00-120.00   62
 28  \w     42.00 111.00   0.50    4.72    --  111.50-125.00-150.00  138
 29  \w     41.00  66.00   0.50    4.72    --  111.50 -61.00-150.00   50
 30  \w     42.00  68.00   0.50    4.72    --  111.50 -61.00 120.00   52
 31  \w    102.00 131.00   0.50    4.72    --  111.50  45.00   0.00   58
 32  \w     70.00 105.00   0.50    4.72    --  111.50 -94.00 -30.00   70
 33  \w     49.00  75.00   0.50    4.72    --  111.50 -77.00   0.00   52
 34  \w    115.00 169.00   0.50    4.72    --  111.50  61.00   0.00  108
 35  \w    112.00 177.00   0.50    4.72    --  111.50  61.00-150.00  130
 36  \w    106.00 149.00   0.50    4.72    --  111.50  61.00-120.00   86
 37  \w     43.00  78.00   0.50    4.72    --  111.50-125.00 150.00   70
 38  \w     53.00  98.00   0.50    4.72    --  111.50 -94.00 -90.00   90
 39  \w     79.00 105.00   0.50    4.72    --  111.50 -94.00-150.00   52
 40  \w     69.00  95.00   0.50    4.72    --  111.50 -94.00  90.00   52
 41  \w     43.00  69.00   0.50    4.72    --  111.50 -61.00-180.00   52
 42  \w    107.00 149.00   0.50    4.72    --  111.50  61.00 -60.00   84
 43  \w     42.00  67.00   0.50    4.72    --  111.50 -61.00 -30.00   50
 44  \w     42.00  69.00   0.50    4.72    --  111.50 -61.00  30.00   54
;
_diffrn_measurement_device 'four-circle diffractometer'
_diffrn_measurement_device_type 'XtaLAB Synergy, Dualflex, HyPix'
_diffrn_measurement_method '\w scans'
_diffrn_orient_matrix_type 'CrysAlisPro convention (1999,Acta A55,543-557)'
_diffrn_orient_matrix_UB_11 -0.0250353000
_diffrn_orient_matrix_UB_12 -0.0972531000
_diffrn_orient_matrix_UB_13 0.0096919000
_diffrn_orient_matrix_UB_21 0.0220399000
_diffrn_orient_matrix_UB_22 -0.0649159000
_diffrn_orient_matrix_UB_23 -0.0238110000
_diffrn_orient_matrix_UB_31 0.0405970000
_diffrn_orient_matrix_UB_32 -0.0247899000
_diffrn_orient_matrix_UB_33 0.0242670000
_diffrn_radiation_monochromator mirror
_diffrn_radiation_probe x-ray
_diffrn_radiation_type 'Cu K\a'
_diffrn_radiation_wavelength 1.54184
_diffrn_reflns_av_R_equivalents 0.0319
_diffrn_reflns_av_unetI/netI 0.0252
_diffrn_reflns_Laue_measured_fraction_full 0.9979
_diffrn_reflns_Laue_measured_fraction_max 0.9978
_diffrn_reflns_limit_h_max 37
_diffrn_reflns_limit_h_min -29
_diffrn_reflns_limit_k_max 16
_diffrn_reflns_limit_k_min -16
_diffrn_reflns_limit_l_max 55
_diffrn_reflns_limit_l_min -55
_diffrn_reflns_number 96366
_diffrn_reflns_point_group_measured_fraction_full 0.9979
_diffrn_reflns_point_group_measured_fraction_max 0.9978
_diffrn_reflns_theta_full 67.6840
_diffrn_reflns_theta_max 70.07
_diffrn_reflns_theta_min 4.59
_diffrn_source 'micro-focus sealed X-ray tube'
_diffrn_source_type 'PhotonJet (Cu) X-ray Source'
_exptl_absorpt_coefficient_mu 4.751
_exptl_absorpt_correction_T_max 1.000
_exptl_absorpt_correction_T_min 0.376
_exptl_absorpt_correction_type gaussian
_exptl_absorpt_process_details
;
CrysAlisPro 1.171.43.90 (Rigaku Oxford Diffraction, 2023)
Numerical absorption correction based on gaussian integration over
a multifaceted crystal model
Empirical absorption correction using spherical harmonics,
implemented in SCALE3 ABSPACK scaling algorithm.
;
_exptl_crystal_colour 'intense red'
_exptl_crystal_density_diffrn 1.488
_exptl_crystal_description prism
_exptl_crystal_F_000 7609.718
_exptl_crystal_size_max 0.21
_exptl_crystal_size_mid 0.11
_exptl_crystal_size_min 0.05
_refine_diff_density_max 0.4545
_refine_diff_density_min -0.2742
_refine_diff_density_rms 0.0493
_refine_ls_d_res_high 0.8200
_refine_ls_d_res_low 9.6413
_refine_ls_goodness_of_fit_ref 1.0420
_refine_ls_hydrogen_treatment constr
_refine_ls_matrix_type full
_refine_ls_number_constraints 144
_refine_ls_number_parameters 1393
_refine_ls_number_reflns 15726
_refine_ls_number_restraints 144
_refine_ls_restrained_S_all 1.0368
_refine_ls_R_factor_all 0.0277
_refine_ls_R_factor_gt 0.0253
_refine_ls_shift/su_max -0.0009
_refine_ls_shift/su_mean 0.0001
_refine_ls_structure_factor_coef Fsqd
_refine_ls_weighting_details 'w=1/[\s^2^(Fo^2^)+(0.0295P)^2^+13.5510P] where P=(Fo^2^+2Fc^2^)/3'
_refine_ls_weighting_scheme calc
_refine_ls_wR_factor_gt 0.0628
_refine_ls_wR_factor_ref 0.0640
_reflns_Friedel_coverage 0.0
_reflns_limit_h_max 36
_reflns_limit_h_min 0
_reflns_limit_k_max 15
_reflns_limit_k_min 0
_reflns_limit_l_max 52
_reflns_limit_l_min -53
_reflns_number_gt 14539
_reflns_number_total 15726
_reflns_threshold_expression I>=2u(I)
_cod_data_source_file d5ra07271a2.cif
_cod_data_source_block RuBi
_cod_database_code 7251888
_chemical_oxdiff_formula 'C84 H76 F12 N4 O4 P6 Ru2'
_chemical_oxdiff_usercomment 'Amostra Ru binuclear jocely/alzir tentativa 3'
_cell_oxdiff_angle_alpha 90.0318(7)
_cell_oxdiff_angle_beta 128.5038(9)
_cell_oxdiff_angle_gamma 89.9755(6)
_cell_oxdiff_length_a 29.5242(2)
_cell_oxdiff_length_b 12.88877(11)
_cell_oxdiff_length_c 55.6855(5)
_cell_oxdiff_measurement_reflns_used 51226
_cell_oxdiff_volume 16582.6(2)
_olex2_refinement_description
;
1. Fixed Uiso
 At 1.2 times of:
  All C(H) groups, All C(H,H) groups
2. Uiso/Uaniso restraints and constraints
C324 \\sim C323 \\sim C322 \\sim C321 \\sim C320 \\sim C325: within 2A with
sigma of 0.04 and sigma for terminal atoms of 0.08 within 2A
C420 \\sim C421 \\sim C422 \\sim C423 \\sim C424 \\sim C425: within 2A with
sigma of 0.04 and sigma for terminal atoms of 0.08 within 2A
3. Rigid body (RIGU) restrains
 C323, C324, C325, C320, C321, C322
 with sigma for 1-2 distances of 0.004 and sigma for 1-3 distances of 0.004
 C420, C421, C422, C423, C424, C425
 with sigma for 1-2 distances of 0.004 and sigma for 1-3 distances of 0.004
4.a Secondary CH2 refined with riding coordinates:
 C130(H13a,H13b), C131(H13c,H13d), C132(H13e,H13f), C133(H13g,H13h), C230(H23a,
 H23b), C231(H23c,H23d), C232(H23e,H23f), C233(H23g,H23h)
4.b Aromatic/amide H refined with riding coordinates:
 C3(H3), C4(H4), C6(H6), C7(H7), C9(H9), C10(H10), C11(H11), C12(H12),
 C15(H15), C16(H16), C17(H17), C18(H18), C19(H19), C20(H20), C21(H21), C22(H22),
  C25(H25), C26(H26), C27(H27), C28(H28), C111(H111), C112(H112), C113(H113),
 C114(H114), C115(H115), C121(H121), C122(H122), C123(H123), C124(H124),
 C125(H125), C211(H211), C212(H212), C213(H213), C214(H214), C215(H215),
 C221(H221), C222(H222), C223(H223), C224(H224), C225(H225), C311(H311),
 C312(H312), C313(H313), C314(H314), C315(H315), C321(H321), C322(H322),
 C323(H323), C324(H324), C325(H325), C411(H411), C412(H412), C413(H413),
 C414(H414), C415(H415), C421(H421), C422(H422), C423(H423), C424(H424),
 C425(H425)
;
_smtbx_masks_void_probe_radius 1.2
_smtbx_masks_void_truncation_radius 1.2
_olex2_submission_special_instructions 'No special instructions were received'
_oxdiff_exptl_absorpt_empirical_details
;
Empirical correction (ABSPACK) includes:
- Absorption correction using spherical harmonics
- Frame scaling
;
_oxdiff_exptl_absorpt_empirical_full_max 1.374
_oxdiff_exptl_absorpt_empirical_full_min 0.809

loop_
_space_group_symop_id
_space_group_symop_operation_xyz
1 x,y,z
2 -x+1/2,y,-z
3 -x,-y,-z
4 x-1/2,-y,z
5 x+1/2,y+1/2,z+1/2
6 -x+1,y+1/2,-z+1/2
7 -x+1/2,-y+1/2,-z+1/2
8 x,-y+1/2,z+1/2

loop_
_atom_site_label
_atom_site_type_symbol
_atom_site_fract_x
_atom_site_fract_y
_atom_site_fract_z
_atom_site_U_iso_or_equiv
_atom_site_adp_type
_atom_site_occupancy
_atom_site_site_symmetry_order
_atom_site_refinement_flags_posn
_atom_site_refinement_flags_adp
_atom_site_refinement_flags_occupancy
Ru1 Ru 0.353850(12) -0.03483(3) 0.612495(8) 0.03281(15) Uani 1.000000 1 . . .
Ru2 Ru 0.566728(12) 0.64147(3) 0.649369(8) 0.03420(15) Uani 1.000000 1 . . .
P1 P 0.32949(4) 0.03176(11) 0.56366(3) 0.0399(4) Uani 1.000000 1 . . .
P2 P 0.28473(4) -0.07725(12) 0.62650(3) 0.0421(4) Uani 1.000000 1 . . .
P3 P 0.60101(4) 0.57840(11) 0.69647(3) 0.0432(4) Uani 1.000000 1 . . .
P4 P 0.63069(4) 0.70067(12) 0.63135(3) 0.0447(4) Uani 1.000000 1 . . .
O1 O 0.42037(4) 0.04030(9) 0.60746(3) 0.0339(3) Uani 1.000000 1 . . .
O2 O 0.36742(4) 0.11707(10) 0.63002(3) 0.0353(3) Uani 1.000000 1 . . .
O3 O 0.50268(4) 0.56106(9) 0.65653(3) 0.0349(3) Uani 1.000000 1 . . .
O4 O 0.55574(4) 0.48659(10) 0.63341(3) 0.0382(3) Uani 1.000000 1 . . .
N1 N 0.38896(5) -0.09333(12) 0.65323(3) 0.0351(3) Uani 1.000000 1 . . .
N2 N 0.36312(5) -0.18853(12) 0.60113(3) 0.0346(3) Uani 1.000000 1 . . .
N3 N 0.52661(5) 0.69312(12) 0.60992(3) 0.0365(3) Uani 1.000000 1 . . .
N4 N 0.55318(5) 0.79224(12) 0.66130(3) 0.0337(3) Uani 1.000000 1 . . .
C1 C 0.40719(6) 0.11849(14) 0.62152(4) 0.0328(4) Uani 1.000000 1 . . .
C2 C 0.43618(6) 0.21130(14) 0.62784(4) 0.0330(3) Uani 1.000000 1 . . .
C3 C 0.42143(6) 0.29175(14) 0.64558(4) 0.0370(4) Uani 1.000000 1 . . .
H3 H 0.39341(6) 0.28583(14) 0.65410(4) 0.0445(4) Uiso 1.000000 1 R . .
C4 C 0.44782(6) 0.38003(14) 0.65067(4) 0.0377(4) Uani 1.000000 1 . . .
H4 H 0.43804(6) 0.43521(14) 0.66267(4) 0.0452(5) Uiso 1.000000 1 R . .
C5 C 0.48879(6) 0.38749(14) 0.63809(4) 0.0347(4) Uani 1.000000 1 . . .
C6 C 0.50384(6) 0.30679(14) 0.62077(4) 0.0376(4) Uani 1.000000 1 . . .
H6 H 0.53213(6) 0.31224(14) 0.61258(4) 0.0451(5) Uiso 1.000000 1 R . .
C7 C 0.47742(6) 0.21873(14) 0.61557(4) 0.0370(4) Uani 1.000000 1 . . .
H7 H 0.48737(6) 0.16347(14) 0.60366(4) 0.0444(4) Uiso 1.000000 1 R . .
C8 C 0.51669(6) 0.48269(14) 0.64287(4) 0.0352(4) Uani 1.000000 1 . . .
C9 C 0.40228(6) -0.03625(16) 0.67852(4) 0.0404(4) Uani 1.000000 1 . . .
H9 H 0.39059(6) 0.03201(16) 0.68000(4) 0.0485(5) Uiso 1.000000 1 R . .
C10 C 0.43252(7) -0.07467(17) 0.70233(4) 0.0457(4) Uani 1.000000 1 . . .
H10 H 0.44211(7) -0.03247(17) 0.71964(4) 0.0548(5) Uiso 1.000000 1 R . .
C11 C 0.44862(7) -0.17466(18) 0.70074(5) 0.0474(5) Uani 1.000000 1 . . .
H11 H 0.46912(7) -0.20228(18) 0.71703(5) 0.0569(6) Uiso 1.000000 1 R . .
C12 C 0.43460(7) -0.23451(16) 0.67511(5) 0.0436(4) Uani 1.000000 1 . . .
H12 H 0.44507(7) -0.30381(16) 0.67362(5) 0.0523(5) Uiso 1.000000 1 R . .
C13 C 0.40480(6) -0.19083(15) 0.65157(4) 0.0373(4) Uani 1.000000 1 . . .
C14 C 0.38877(6) -0.24602(15) 0.62294(4) 0.0379(4) Uani 1.000000 1 . . .
C15 C 0.39906(7) -0.34924(16) 0.61831(5) 0.0479(5) Uani 1.000000 1 . . .
H15 H 0.41700(7) -0.38711(16) 0.63392(5) 0.0574(6) Uiso 1.000000 1 R . .
C16 C 0.38316(8) -0.39704(17) 0.59094(5) 0.0538(5) Uani 1.000000 1 . . .
H16 H 0.39018(8) -0.46757(17) 0.58732(5) 0.0646(6) Uiso 1.000000 1 R . .
C17 C 0.35680(7) -0.33952(16) 0.56899(5) 0.0476(5) Uani 1.000000 1 . . .
H17 H 0.34544(7) -0.37000(16) 0.54991(5) 0.0571(6) Uiso 1.000000 1 R . .
C18 C 0.34716(6) -0.23770(15) 0.57503(4) 0.0386(4) Uani 1.000000 1 . . .
H18 H 0.32817(6) -0.20000(15) 0.55992(4) 0.0463(5) Uiso 1.000000 1 R . .
C19 C 0.51515(7) 0.63609(17) 0.58434(5) 0.0461(5) Uani 1.000000 1 . . .
H19 H 0.52821(7) 0.56916(17) 0.58291(5) 0.0553(5) Uiso 1.000000 1 R . .
C20 C 0.48517(8) 0.67203(19) 0.56031(5) 0.0559(5) Uani 1.000000 1 . . .
H20 H 0.47781(8) 0.63069(19) 0.54249(5) 0.0671(7) Uiso 1.000000 1 R . .
C21 C 0.46587(8) 0.76906(19) 0.56241(5) 0.0533(5) Uani 1.000000 1 . . .
H21 H 0.44464(8) 0.79466(19) 0.54621(5) 0.0639(6) Uiso 1.000000 1 R . .
C22 C 0.47777(7) 0.82839(17) 0.58830(5) 0.0452(4) Uani 1.000000 1 . . .
H22 H 0.46512(7) 0.89562(17) 0.59003(5) 0.0542(5) Uiso 1.000000 1 R . .
C23 C 0.50849(6) 0.78849(15) 0.61181(4) 0.0366(4) Uani 1.000000 1 . . .
C24 C 0.52467(6) 0.84562(14) 0.64009(4) 0.0353(4) Uani 1.000000 1 . . .
C25 C 0.51305(6) 0.94844(15) 0.64442(4) 0.0395(4) Uani 1.000000 1 . . .
H25 H 0.49304(6) 0.98351(15) 0.62928(4) 0.0474(5) Uiso 1.000000 1 R . .
C26 C 0.53068(7) 0.99939(16) 0.67075(5) 0.0431(4) Uani 1.000000 1 . . .
H26 H 0.52318(7) 1.06989(16) 0.67399(5) 0.0517(5) Uiso 1.000000 1 R . .
C27 C 0.55958(7) 0.94573(16) 0.69241(4) 0.0420(4) Uani 1.000000 1 . . .
H27 H 0.57227(7) 0.97900(16) 0.71077(4) 0.0503(5) Uiso 1.000000 1 R . .
C28 C 0.56966(6) 0.84367(15) 0.68700(4) 0.0372(4) Uani 1.000000 1 . . .
H28 H 0.58923(6) 0.80754(15) 0.70215(4) 0.0446(5) Uiso 1.000000 1 R . .
C110 C 0.36880(7) -0.01098(17) 0.53651(4) 0.0440(4) Uani 1.000000 1 . . .
C111 C 0.35703(7) -0.08755(17) 0.51466(4) 0.0449(4) Uani 1.000000 1 . . .
H111 H 0.32733(7) -0.11696(17) 0.51290(4) 0.0538(5) Uiso 1.000000 1 R . .
C112 C 0.38807(8) -0.1216(2) 0.49536(5) 0.0529(5) Uani 1.000000 1 . . .
H112 H 0.37966(8) -0.1748(2) 0.48079(5) 0.0635(6) Uiso 1.000000 1 R . .
C113 C 0.43104(8) -0.0784(2) 0.49731(5) 0.0622(6) Uani 1.000000 1 . . .
H113 H 0.45241(8) -0.1022(2) 0.48429(5) 0.0746(8) Uiso 1.000000 1 R . .
C114 C 0.44278(8) -0.0005(2) 0.51831(5) 0.0631(6) Uani 1.000000 1 . . .
H114 H 0.47208(8) 0.0307(2) 0.51928(5) 0.0757(8) Uiso 1.000000 1 R . .
C115 C 0.41229(7) 0.0331(2) 0.53803(5) 0.0543(6) Uani 1.000000 1 . . .
H115 H 0.42100(7) 0.0861(2) 0.55257(5) 0.0652(7) Uiso 1.000000 1 R . .
C120 C 0.32869(8) 0.17280(18) 0.55752(5) 0.0526(5) Uani 1.000000 1 . . .
C121 C 0.33232(12) 0.2118(2) 0.52833(7) 0.0816(9) Uani 1.000000 1 . . .
H121 H 0.33809(12) 0.1657(2) 0.51233(7) 0.0979(11) Uiso 1.000000 1 R . .
C122 C 0.32763(16) 0.3165(3) 0.52237(9) 0.1096(14) Uani 1.000000 1 . . .
H122 H 0.32954(16) 0.3417(3) 0.50222(9) 0.1316(17) Uiso 1.000000 1 R . .
C123 C 0.32028(14) 0.3841(2) 0.54511(9) 0.0980(12) Uani 1.000000 1 . . .
H123 H 0.31774(14) 0.4563(2) 0.54087(9) 0.1176(15) Uiso 1.000000 1 R . .
C124 C 0.31653(10) 0.3483(2) 0.57413(8) 0.0768(9) Uani 1.000000 1 . . .
H124 H 0.31158(10) 0.3957(2) 0.58998(8) 0.0921(10) Uiso 1.000000 1 R . .
C125 C 0.32000(8) 0.24215(18) 0.58039(6) 0.0568(6) Uani 1.000000 1 . . .
H125 H 0.31641(8) 0.21726(18) 0.60034(6) 0.0681(7) Uiso 1.000000 1 R . .
C130 C 0.23288(6) -0.06008(17) 0.59919(5) 0.0446(4) Uani 1.000000 1 . . .
H13a H 0.23371(6) -0.10935(17) 0.58196(5) 0.0535(5) Uiso 1.000000 1 R . .
H13b H 0.20584(6) -0.07697(17) 0.60962(5) 0.0535(5) Uiso 1.000000 1 R . .
C131 C 0.22790(7) 0.05042(17) 0.58638(5) 0.0463(5) Uani 1.000000 1 . . .
H13c H 0.19764(7) 0.07788(17) 0.58992(5) 0.0556(5) Uiso 1.000000 1 R . .
H13d H 0.25139(7) 0.09508(17) 0.59775(5) 0.0556(5) Uiso 1.000000 1 R . .
C132 C 0.23268(7) 0.05670(18) 0.55215(5) 0.0476(5) Uani 1.000000 1 . . .
H13e H 0.20464(7) 0.02828(18) 0.54054(5) 0.0571(6) Uiso 1.000000 1 R . .
H13f H 0.23489(7) 0.13064(18) 0.54640(5) 0.0571(6) Uiso 1.000000 1 R . .
C133 C 0.27390(6) -0.00117(17) 0.54226(4) 0.0420(4) Uani 1.000000 1 . . .
H13g H 0.27543(6) 0.01304(17) 0.52024(4) 0.0504(5) Uiso 1.000000 1 R . .
H13h H 0.26876(6) -0.07658(17) 0.54441(4) 0.0504(5) Uiso 1.000000 1 R . .
C210 C 0.28110(7) -0.21082(17) 0.63822(5) 0.0460(5) Uani 1.000000 1 . . .
C211 C 0.29999(8) -0.23998(19) 0.66761(5) 0.0553(5) Uani 1.000000 1 . . .
H211 H 0.31201(8) -0.18842(19) 0.68178(5) 0.0664(6) Uiso 1.000000 1 R . .
C212 C 0.30139(10) -0.3431(2) 0.67632(7) 0.0747(8) Uani 1.000000 1 . . .
H212 H 0.31396(10) -0.3623(2) 0.69645(7) 0.0896(10) Uiso 1.000000 1 R . .
C213 C 0.28428(11) -0.4183(2) 0.65541(8) 0.0854(10) Uani 1.000000 1 . . .
H213 H 0.28583(11) -0.4894(2) 0.66112(8) 0.1024(12) Uiso 1.000000 1 R . .
C214 C 0.26510(10) -0.3905(2) 0.62648(7) 0.0722(7) Uani 1.000000 1 . . .
H214 H 0.25290(10) -0.4423(2) 0.61248(7) 0.0866(9) Uiso 1.000000 1 R . .
C215 C 0.26349(8) -0.28769(19) 0.61770(5) 0.0545(5) Uani 1.000000 1 . . .
H215 H 0.25037(8) -0.26908(19) 0.59764(5) 0.0654(6) Uiso 1.000000 1 R . .
C220 C 0.26818(6) -0.00632(18) 0.66009(4) 0.0444(4) Uani 1.000000 1 . . .
C221 C 0.23353(8) -0.0457(2) 0.67597(5) 0.0582(6) Uani 1.000000 1 . . .
H221 H 0.21846(8) -0.1082(2) 0.66928(5) 0.0699(7) Uiso 1.000000 1 R . .
C222 C 0.22101(9) 0.0062(2) 0.70151(5) 0.0639(6) Uani 1.000000 1 . . .
H222 H 0.19755(9) -0.0213(2) 0.71220(5) 0.0766(8) Uiso 1.000000 1 R . .
C223 C 0.24233(7) 0.0971(2) 0.71137(5) 0.0554(6) Uani 1.000000 1 . . .
H223 H 0.23386(7) 0.1318(2) 0.72894(5) 0.0665(7) Uiso 1.000000 1 R . .
C224 C 0.27605(7) 0.1375(2) 0.69565(5) 0.0529(5) Uani 1.000000 1 . . .
H224 H 0.29066(7) 0.2006(2) 0.70228(5) 0.0635(6) Uiso 1.000000 1 R . .
C225 C 0.28877(6) 0.08598(17) 0.67006(5) 0.0454(5) Uani 1.000000 1 . . .
H225 H 0.31191(6) 0.11468(17) 0.65930(5) 0.0545(5) Uiso 1.000000 1 R . .
C230 C 0.65494(7) 0.63093(19) 0.71597(5) 0.0507(5) Uani 1.000000 1 . . .
H23a H 0.65292(7) 0.70758(19) 0.71531(5) 0.0608(6) Uiso 1.000000 1 R . .
H23b H 0.65724(7) 0.61016(19) 0.73781(5) 0.0608(6) Uiso 1.000000 1 R . .
C231 C 0.69901(7) 0.5995(2) 0.70370(6) 0.0606(6) Uani 1.000000 1 . . .
H23c H 0.72441(7) 0.6369(2) 0.71572(6) 0.0728(7) Uiso 1.000000 1 R . .
H23d H 0.70385(7) 0.5245(2) 0.70775(6) 0.0728(7) Uiso 1.000000 1 R . .
C232 C 0.70247(8) 0.6184(2) 0.67016(6) 0.0636(6) Uani 1.000000 1 . . .
H23e H 0.73502(8) 0.6149(2) 0.66683(6) 0.0763(8) Uiso 1.000000 1 R . .
H23f H 0.68645(8) 0.5614(2) 0.65821(6) 0.0763(8) Uiso 1.000000 1 R . .
C233 C 0.68281(7) 0.72249(19) 0.65723(5) 0.0513(5) Uani 1.000000 1 . . .
H23g H 0.70561(7) 0.75789(19) 0.64603(5) 0.0616(6) Uiso 1.000000 1 R . .
H23h H 0.67615(7) 0.76793(19) 0.67434(5) 0.0616(6) Uiso 1.000000 1 R . .
C310 C 0.56193(7) 0.59913(16) 0.72553(5) 0.0447(4) Uani 1.000000 1 . . .
C311 C 0.52005(7) 0.5478(2) 0.72297(5) 0.0590(6) Uani 1.000000 1 . . .
H311 H 0.51367(7) 0.4951(2) 0.70796(5) 0.0708(7) Uiso 1.000000 1 R . .
C312 C 0.48758(8) 0.5734(3) 0.74225(6) 0.0737(9) Uani 1.000000 1 . . .
H312 H 0.45902(8) 0.5386(3) 0.74010(6) 0.0885(11) Uiso 1.000000 1 R . .
C313 C 0.49634(9) 0.6479(2) 0.76417(7) 0.0707(8) Uani 1.000000 1 . . .
H313 H 0.47371(9) 0.6654(2) 0.77700(7) 0.0849(10) Uiso 1.000000 1 R . .
C314 C 0.53706(10) 0.6969(2) 0.76775(6) 0.0680(7) Uani 1.000000 1 . . .
H314 H 0.54337(10) 0.7475(2) 0.78339(6) 0.0816(8) Uiso 1.000000 1 R . .
C315 C 0.57009(9) 0.67259(19) 0.74823(6) 0.0575(6) Uani 1.000000 1 . . .
H315 H 0.59859(9) 0.70765(19) 0.75078(6) 0.0690(7) Uiso 1.000000 1 R . .
C320 C 0.61309(8) 0.43817(19) 0.69854(6) 0.0559(5) Uani 1.000000 1 . U .
C321 C 0.62792(9) 0.3868(2) 0.67363(7) 0.0681(7) Uani 1.000000 1 . U .
H321 H 0.62981(9) 0.4231(2) 0.65499(7) 0.0817(8) Uiso 1.000000 1 R . .
C322 C 0.63993(13) 0.2829(3) 0.67588(9) 0.0955(10) Uani 1.000000 1 . U .
H322 H 0.65072(13) 0.2486(3) 0.65898(9) 0.1146(12) Uiso 1.000000 1 R . .
C323 C 0.63622(14) 0.2295(3) 0.70259(11) 0.1083(12) Uani 1.000000 1 . U .
H323 H 0.64292(14) 0.1574(3) 0.70361(11) 0.1299(14) Uiso 1.000000 1 R . .
C324 C 0.62293(13) 0.2790(3) 0.72788(10) 0.1017(11) Uani 1.000000 1 . U .
H324 H 0.62149(13) 0.2421(3) 0.74649(10) 0.1220(13) Uiso 1.000000 1 R . .
C325 C 0.61153(10) 0.3848(2) 0.72579(8) 0.0768(8) Uani 1.000000 1 . U .
H325 H 0.60269(10) 0.4199(2) 0.74319(8) 0.0921(9) Uiso 1.000000 1 R . .
C410 C 0.65093(7) 0.62446(19) 0.60045(5) 0.0501(5) Uani 1.000000 1 . . .
C411 C 0.63218(9) 0.5306(2) 0.59168(6) 0.0634(6) Uani 1.000000 1 . . .
H411 H 0.60861(9) 0.5029(2) 0.60225(6) 0.0761(8) Uiso 1.000000 1 R . .
C412 C 0.64697(12) 0.4748(2) 0.56757(8) 0.0846(9) Uani 1.000000 1 . . .
H412 H 0.63353(12) 0.4097(2) 0.56180(8) 0.1016(11) Uiso 1.000000 1 R . .
C413 C 0.68083(10) 0.5138(3) 0.55220(7) 0.0804(8) Uani 1.000000 1 . . .
H413 H 0.69057(10) 0.4767(3) 0.53543(7) 0.0965(10) Uiso 1.000000 1 R . .
C414 C 0.70047(10) 0.6059(3) 0.56106(6) 0.0792(8) Uani 1.000000 1 . . .
H414 H 0.72443(10) 0.6323(3) 0.55062(6) 0.0950(10) Uiso 1.000000 1 R . .
C415 C 0.68611(8) 0.6616(2) 0.58502(6) 0.0659(7) Uani 1.000000 1 . . .
H415 H 0.70035(8) 0.7257(2) 0.59099(6) 0.0791(8) Uiso 1.000000 1 R . .
C420 C 0.62090(6) 0.82811(17) 0.61313(5) 0.0477(5) Uani 1.000000 1 . U .
C421 C 0.60167(8) 0.8345(2) 0.58254(6) 0.0605(6) Uani 1.000000 1 . U .
H421 H 0.59617(8) 0.7729(2) 0.57081(6) 0.0726(7) Uiso 1.000000 1 R . .
C422 C 0.59058(9) 0.9296(2) 0.56922(7) 0.0753(7) Uani 1.000000 1 . U .
H422 H 0.57808(9) 0.9331(2) 0.54829(7) 0.0904(9) Uiso 1.000000 1 R . .
C423 C 0.59755(10) 1.0191(2) 0.58609(8) 0.0778(8) Uani 1.000000 1 . U .
H423 H 0.58909(10) 1.0841(2) 0.57696(8) 0.0933(9) Uiso 1.000000 1 R . .
C424 C 0.61677(9) 1.0147(2) 0.61619(8) 0.0682(7) Uani 1.000000 1 . U .
H424 H 0.62194(9) 1.0768(2) 0.62772(8) 0.0819(8) Uiso 1.000000 1 R . .
C425 C 0.62861(7) 0.91955(18) 0.62975(6) 0.0549(5) Uani 1.000000 1 . U .
H425 H 0.64206(7) 0.91697(18) 0.65049(6) 0.0659(6) Uiso 1.000000 1 R . .
P5 P 0.64241(14) 0.9257(3) 0.77680(10) 0.0794(10) Uani 1.000000 1 . . .
F1 F 0.63491(15) 1.0279(5) 0.75782(13) 0.1032(19) Uani 1.000000 1 . . .
F2 F 0.6466(3) 0.8172(6) 0.79366(19) 0.139(2) Uani 1.000000 1 . . .
F3 F 0.5890(3) 0.9008(5) 0.76822(17) 0.119(3) Uani 1.000000 1 . . .
F4 F 0.6526(2) 0.8676(6) 0.74689(17) 0.125(2) Uani 1.000000 1 . . .
F5 F 0.69436(15) 0.9484(5) 0.78383(14) 0.112(2) Uani 1.000000 1 . . .
F6 F 0.6305(2) 0.9804(7) 0.80657(15) 0.131(3) Uani 1.000000 1 . . .
P6 P 0.25 -0.3202(3) 0.5 0.0664(12) Uani 1.000000 2 S T P
F7 F 0.25599(18) -0.3198(5) 0.53575(12) 0.121(3) Uani 1.000000 1 . . .
F8 F 0.25 -0.4390(4) 0.5 0.086(2) Uani 1.000000 2 S T P
F9 F 0.30397(16) -0.3190(3) 0.49990(10) 0.0794(18) Uani 1.000000 1 . . .
F10 F 0.25 -0.2020(8) 0.5 0.173(5) Uani 1.000000 2 S T P

loop_
_atom_site_aniso_label
_atom_site_aniso_U_11
_atom_site_aniso_U_22
_atom_site_aniso_U_33
_atom_site_aniso_U_12
_atom_site_aniso_U_13
_atom_site_aniso_U_23
Ru1 0.0273(2) 0.0340(3) 0.0363(3) -0.00228(17) 0.00029(18) -0.00351(18)
Ru2 0.0279(2) 0.0336(3) 0.0415(3) -0.00048(17) 0.00609(19) -0.00047(18)
P1 0.0346(8) 0.0442(9) 0.0396(8) -0.0015(7) -0.0008(7) -0.0010(7)
P2 0.0321(8) 0.0514(10) 0.0428(8) -0.0072(7) 0.0043(7) -0.0070(7)
P3 0.0345(8) 0.0435(9) 0.0513(9) 0.0043(7) 0.0035(7) 0.0046(7)
P4 0.0328(8) 0.0517(10) 0.0513(9) -0.0026(7) 0.0114(7) 0.0009(8)
O1 0.0290(6) 0.0332(6) 0.0387(6) -0.0011(5) 0.0004(5) -0.0041(5)
O2 0.0304(6) 0.0348(6) 0.0403(6) -0.0018(5) 0.0025(5) -0.0055(5)
O3 0.0309(6) 0.0314(6) 0.0424(6) -0.0020(5) 0.0049(5) -0.0032(5)
O4 0.0332(6) 0.0328(6) 0.0490(7) -0.0015(5) 0.0068(5) -0.0033(5)
N1 0.0310(7) 0.0374(8) 0.0361(7) -0.0049(6) 0.0001(6) -0.0014(6)
N2 0.0296(7) 0.0347(8) 0.0382(7) -0.0023(6) -0.0009(6) -0.0022(6)
N3 0.0326(7) 0.0373(8) 0.0397(8) -0.0041(6) 0.0045(6) -0.0026(6)
N4 0.0276(6) 0.0357(8) 0.0378(7) -0.0011(6) 0.0044(6) -0.0003(6)
C1 0.0306(8) 0.0331(9) 0.0337(8) 0.0006(7) -0.0010(7) -0.0011(7)
C2 0.0309(8) 0.0323(9) 0.0348(8) -0.0013(7) -0.0004(7) -0.0002(7)
C3 0.0319(8) 0.0360(9) 0.0435(9) -0.0014(7) 0.0054(7) -0.0028(8)
C4 0.0357(9) 0.0339(9) 0.0432(9) 0.0002(7) 0.0041(7) -0.0054(8)
C5 0.0346(8) 0.0315(9) 0.0371(8) -0.0010(7) 0.0009(7) 0.0003(7)
C6 0.0339(8) 0.0361(9) 0.0434(9) -0.0027(7) 0.0077(7) -0.0027(8)
C7 0.0375(9) 0.0338(9) 0.0399(9) -0.0004(7) 0.0057(7) -0.0053(7)
C8 0.0320(8) 0.0339(9) 0.0392(9) 0.0000(7) 0.0022(7) 0.0008(7)
C9 0.0390(9) 0.0457(11) 0.0355(9) -0.0060(8) 0.0005(7) -0.0031(8)
C10 0.0463(10) 0.0517(12) 0.0374(9) -0.0075(9) -0.0020(8) -0.0016(8)
C11 0.0443(10) 0.0560(12) 0.0389(10) -0.0053(9) -0.0074(8) 0.0074(9)
C12 0.0397(9) 0.0435(11) 0.0455(10) -0.0030(8) -0.0036(8) 0.0056(8)
C13 0.0324(8) 0.0396(10) 0.0386(9) -0.0067(7) -0.0016(7) 0.0024(8)
C14 0.0328(8) 0.0372(9) 0.0418(9) -0.0029(7) -0.0036(7) 0.0002(8)
C15 0.0462(11) 0.0386(10) 0.0543(11) 0.0021(8) -0.0130(9) 0.0011(9)
C16 0.0546(12) 0.0384(11) 0.0638(13) 0.0064(9) -0.0124(10) -0.0095(10)
C17 0.0486(11) 0.0403(11) 0.0501(11) 0.0019(9) -0.0103(9) -0.0092(9)
C18 0.0356(9) 0.0378(10) 0.0400(9) 0.0008(7) -0.0053(7) -0.0027(8)
C19 0.0500(11) 0.0447(11) 0.0430(10) -0.0002(9) 0.0034(9) -0.0073(8)
C20 0.0634(13) 0.0573(13) 0.0442(11) -0.0011(11) -0.0055(10) -0.0100(10)
C21 0.0537(12) 0.0571(13) 0.0449(11) 0.0018(10) -0.0113(9) -0.0003(10)
C22 0.0408(10) 0.0452(11) 0.0476(10) 0.0008(8) -0.0030(8) 0.0001(9)
C23 0.0302(8) 0.0391(10) 0.0400(9) -0.0023(7) 0.0025(7) -0.0008(8)
C24 0.0278(8) 0.0374(9) 0.0404(9) -0.0024(7) 0.0024(7) -0.0006(7)
C25 0.0342(9) 0.0393(10) 0.0443(10) 0.0017(7) 0.0016(7) 0.0007(8)
C26 0.0436(10) 0.0362(10) 0.0490(10) 0.0033(8) 0.0035(8) -0.0050(8)
C27 0.0403(9) 0.0432(10) 0.0416(10) -0.0022(8) 0.0016(8) -0.0068(8)
C28 0.0326(8) 0.0411(10) 0.0374(9) -0.0021(7) 0.0024(7) -0.0014(7)
C110 0.0379(9) 0.0563(12) 0.0375(9) -0.0038(9) 0.0031(8) 0.0063(9)
C111 0.0402(10) 0.0534(12) 0.0411(10) -0.0006(9) 0.0053(8) 0.0036(9)
C112 0.0515(12) 0.0675(14) 0.0406(10) 0.0029(10) 0.0088(9) 0.0019(10)
C113 0.0517(12) 0.0932(19) 0.0442(11) -0.0006(12) 0.0164(10) 0.0053(12)
C114 0.0417(11) 0.0955(19) 0.0537(12) -0.0141(12) 0.0123(10) 0.0062(13)
C115 0.0466(11) 0.0754(16) 0.0411(10) -0.0169(11) 0.0057(9) 0.0020(10)
C120 0.0552(12) 0.0452(12) 0.0535(12) -0.0049(10) -0.0099(10) 0.0052(10)
C121 0.120(2) 0.0595(16) 0.0609(15) -0.0138(16) -0.0068(16) 0.0171(13)
C122 0.169(4) 0.064(2) 0.087(2) -0.025(2) -0.020(2) 0.0282(18)
C123 0.124(3) 0.0445(15) 0.114(3) -0.0119(16) -0.034(2) 0.0231(17)
C124 0.0741(17) 0.0435(13) 0.104(2) 0.0025(12) -0.0263(16) -0.0025(14)
C125 0.0510(12) 0.0430(12) 0.0711(14) 0.0031(9) -0.0147(11) 0.0003(10)
C130 0.0294(9) 0.0597(12) 0.0443(10) -0.0037(8) 0.0029(8) -0.0080(9)
C131 0.0337(9) 0.0561(12) 0.0483(10) 0.0066(8) 0.0016(8) -0.0073(9)
C132 0.0368(9) 0.0585(13) 0.0455(10) 0.0078(9) -0.0039(8) -0.0045(9)
C133 0.0353(9) 0.0522(11) 0.0369(9) 0.0034(8) -0.0023(7) -0.0035(8)
C210 0.0378(9) 0.0501(12) 0.0502(11) -0.0118(8) 0.0062(8) -0.0005(9)
C211 0.0541(12) 0.0541(13) 0.0567(12) -0.0172(10) 0.0025(10) 0.0073(10)
C212 0.0817(18) 0.0680(17) 0.0693(16) -0.0280(14) -0.0126(14) 0.0230(13)
C213 0.090(2) 0.0544(16) 0.105(2) -0.0310(15) -0.0187(18) 0.0253(15)
C214 0.0744(16) 0.0533(14) 0.0839(18) -0.0242(13) -0.0114(14) 0.0020(13)
C215 0.0478(11) 0.0556(13) 0.0588(13) -0.0135(10) 0.0004(10) 0.0002(10)
C220 0.0363(9) 0.0579(12) 0.0390(9) -0.0019(9) 0.0036(8) -0.0036(9)
C221 0.0514(12) 0.0725(16) 0.0530(12) -0.0168(11) 0.0157(10) -0.0114(11)
C222 0.0583(13) 0.0865(18) 0.0502(12) -0.0112(13) 0.0207(11) -0.0076(12)
C223 0.0472(11) 0.0774(16) 0.0416(10) 0.0024(11) 0.0046(9) -0.0116(10)
C224 0.0400(10) 0.0668(14) 0.0509(11) 0.0023(10) 0.0009(9) -0.0160(10)
C225 0.0340(9) 0.0568(12) 0.0453(10) 0.0021(8) 0.0044(8) -0.0057(9)
C230 0.0361(10) 0.0670(14) 0.0469(11) 0.0006(9) -0.0038(8) 0.0063(10)
C231 0.0360(10) 0.0712(16) 0.0736(15) 0.0107(10) 0.0018(10) 0.0062(12)
C232 0.0382(11) 0.0866(18) 0.0657(14) 0.0192(11) 0.0044(10) -0.0061(13)
C233 0.0324(9) 0.0665(14) 0.0556(12) -0.0049(9) 0.0070(9) -0.0006(10)
C310 0.0431(10) 0.0448(11) 0.0466(10) 0.0064(8) 0.0067(8) 0.0151(9)
C311 0.0448(11) 0.0837(17) 0.0473(11) -0.0032(11) 0.0004(9) 0.0259(12)
C312 0.0394(11) 0.120(3) 0.0622(15) 0.0034(13) 0.0070(10) 0.0478(17)
C313 0.0645(15) 0.0847(19) 0.0687(16) 0.0262(14) 0.0313(13) 0.0400(15)
C314 0.0852(18) 0.0564(14) 0.0688(15) 0.0092(13) 0.0355(14) 0.0149(12)
C315 0.0610(13) 0.0530(13) 0.0623(13) -0.0009(11) 0.0237(11) 0.0085(11)
C320 0.0473(11) 0.0473(12) 0.0715(14) 0.0103(9) 0.0001(10) 0.0070(10)
C321 0.0649(14) 0.0560(14) 0.0807(16) 0.0240(11) -0.0025(12) -0.0060(11)
C322 0.104(2) 0.0651(18) 0.114(2) 0.0371(15) -0.0028(18) -0.0087(14)
C323 0.111(3) 0.0552(17) 0.159(3) 0.0324(17) 0.015(2) 0.0093(16)
C324 0.103(2) 0.0673(18) 0.136(3) 0.0277(16) 0.0225(19) 0.0353(16)
C325 0.0806(18) 0.0583(15) 0.0942(19) 0.0229(13) 0.0218(14) 0.0259(13)
C410 0.0413(10) 0.0601(13) 0.0508(11) -0.0013(9) 0.0135(9) -0.0013(10)
C411 0.0689(15) 0.0557(14) 0.0726(15) -0.0016(11) 0.0371(13) -0.0075(12)
C412 0.104(2) 0.0668(18) 0.093(2) -0.0070(16) 0.0544(18) -0.0198(15)
C413 0.0787(18) 0.097(2) 0.0726(17) 0.0053(17) 0.0383(15) -0.0187(16)
C414 0.0617(15) 0.115(3) 0.0667(16) -0.0167(16) 0.0323(13) -0.0145(16)
C415 0.0541(13) 0.0856(19) 0.0613(14) -0.0165(12) 0.0207(11) -0.0101(13)
C420 0.0332(9) 0.0478(11) 0.0637(12) -0.0067(8) 0.0126(8) 0.0093(9)
C421 0.0494(12) 0.0646(14) 0.0670(14) -0.0126(10) 0.0045(10) 0.0181(11)
C422 0.0629(15) 0.0721(16) 0.0887(18) -0.0106(12) -0.0001(13) 0.0298(13)
C423 0.0623(15) 0.0672(16) 0.105(2) -0.0016(12) 0.0157(13) 0.0306(13)
C424 0.0543(13) 0.0470(13) 0.109(2) -0.0066(10) 0.0309(12) 0.0067(12)
C425 0.0424(10) 0.0509(12) 0.0754(14) -0.0076(9) 0.0234(10) 0.0043(10)
P5 0.072(3) 0.093(3) 0.074(3) 0.005(2) 0.014(2) 0.019(2)
F1 0.078(3) 0.122(4) 0.109(4) -0.001(3) 0.011(3) 0.062(4)
F2 0.143(5) 0.132(6) 0.141(6) 0.047(4) 0.013(4) 0.051(5)
F3 0.102(6) 0.106(5) 0.146(6) -0.024(5) 0.000(5) 0.013(4)
F4 0.129(4) 0.152(6) 0.104(4) -0.025(4) 0.052(3) -0.025(4)
F5 0.034(2) 0.165(6) 0.135(5) 0.006(3) -0.005(3) -0.063(4)
F6 0.119(6) 0.197(9) 0.085(4) -0.013(6) 0.049(4) -0.032(5)
P6 0.075(4) 0.047(3) 0.068(4) -0.000000 -0.031(3) 0.000000
F7 0.085(4) 0.204(6) 0.065(4) 0.034(4) -0.030(4) -0.043(4)
F8 0.096(5) 0.032(3) 0.143(6) -0.000000 0.066(4) 0.000000
F9 0.066(3) 0.093(4) 0.072(3) -0.028(3) -0.023(3) 0.014(3)
F10 0.142(9) 0.057(5) 0.307(15) -0.000000 -0.033(9) 0.000000

loop_
_atom_type_symbol
_atom_type_scat_dispersion_real
_atom_type_scat_dispersion_imag
_atom_type_scat_Cromer_Mann_a1
_atom_type_scat_Cromer_Mann_a2
_atom_type_scat_Cromer_Mann_a3
_atom_type_scat_Cromer_Mann_a4
_atom_type_scat_Cromer_Mann_b1
_atom_type_scat_Cromer_Mann_b2
_atom_type_scat_Cromer_Mann_b3
_atom_type_scat_Cromer_Mann_b4
_atom_type_scat_Cromer_Mann_c
_atom_type_scat_source
_atom_type_scat_dispersion_source
C 0.01788 0.00908 2.31000 1.02000 1.58860 0.86500 20.84390 10.20750 0.56870 51.65120 0.21560 'International Tables Volume C Table 6.1.1.4 (pp. 500-502)' 'Brennan, Cowan, Rev. Sci. Instrum., 1992, 63, 850'
F 0.07327 0.05351 3.53920 2.64120 1.51700 1.02430 10.28250 4.29440 0.26150 26.14760 0.27760 'International Tables Volume C Table 6.1.1.4 (pp. 500-502)' 'Brennan, Cowan, Rev. Sci. Instrum., 1992, 63, 850'
H 0.00000 0.00000 0.49300 0.32291 0.14019 0.04081 10.51090 26.12570 3.14236 57.79970 0.00304 'International Tables Volume C Table 6.1.1.4 (pp. 500-502)' 'Brennan, Cowan, Rev. Sci. Instrum., 1992, 63, 850'
N 0.03110 0.01806 12.21260 3.13220 2.01250 1.16630 0.00570 9.89330 28.99750 0.58260 -11.52900 'International Tables Volume C Table 6.1.1.4 (pp. 500-502)' 'Brennan, Cowan, Rev. Sci. Instrum., 1992, 63, 850'
O 0.04960 0.03234 3.04850 2.28680 1.54630 0.86700 13.27710 5.70110 0.32390 32.90890 0.25080 'International Tables Volume C Table 6.1.1.4 (pp. 500-502)' 'Brennan, Cowan, Rev. Sci. Instrum., 1992, 63, 850'
P 0.29730 0.43501 6.43450 4.17910 1.78000 1.49080 1.90670 27.15700 0.52600 68.16450 1.11490 'International Tables Volume C Table 6.1.1.4 (pp. 500-502)' 'Brennan, Cowan, Rev. Sci. Instrum., 1992, 63, 850'
Ru 0.07671 3.30287 19.26740 12.91820 4.86337 1.56756 0.80852 8.43467 24.79970 94.29280 5.37874 'International Tables Volume C Table 6.1.1.4 (pp. 500-502)' 'Brennan, Cowan, Rev. Sci. Instrum., 1992, 63, 850'

loop_
_exptl_crystal_face_index_h
_exptl_crystal_face_index_k
_exptl_crystal_face_index_l
_exptl_crystal_face_perp_dist
-1 0 0 0.1018
1 0 0 0.1018
1 -1 1 0.0451
-1 1 -1 0.0451
1 1 2 0.0472
-1 -1 -2 0.0472
0 0 1 0.0269
0 0 -1 0.0269
-5 -5 23 0.0527
5 5 -23 0.0527

loop_
_geom_angle_atom_site_label_1
_geom_angle_atom_site_label_2
_geom_angle_atom_site_label_3
_geom_angle
_geom_angle_site_symmetry_1
_geom_angle_site_symmetry_3
_geom_angle_publ_flag
P2 Ru1 P1 98.45(5) . . ?
O1 Ru1 P1 85.95(5) . . ?
O1 Ru1 P2 164.99(5) . . ?
O2 Ru1 P1 91.03(5) . . ?
O2 Ru1 P2 105.17(5) . . ?
O2 Ru1 O1 60.23(5) . . ?
N1 Ru1 P1 168.28(5) . . ?
N1 Ru1 P2 93.03(5) . . ?
N1 Ru1 O1 83.54(5) . . ?
N1 Ru1 O2 88.25(5) . . ?
N2 Ru1 P1 99.53(5) . . ?
N2 Ru1 P2 89.03(6) . . ?
N2 Ru1 O1 104.46(5) . . ?
N2 Ru1 O2 160.93(5) . . ?
N2 Ru1 N1 78.18(6) . . ?
C1 Ru1 P1 88.60(5) . . ?
C1 Ru1 P2 135.24(6) . . ?
C1 Ru1 O1 30.04(5) . . ?
C1 Ru1 O2 30.19(5) . . ?
C1 Ru1 N1 84.90(6) . . ?
C1 Ru1 N2 133.51(6) . . ?
P4 Ru2 P3 97.69(5) . . ?
O3 Ru2 P3 90.00(5) . . ?
O3 Ru2 P4 165.97(5) . . ?
O4 Ru2 P3 89.90(5) . . ?
O4 Ru2 P4 107.61(5) . . ?
O4 Ru2 O3 60.47(5) . . ?
N3 Ru2 P3 171.18(6) . . ?
N3 Ru2 P4 91.04(6) . . ?
N3 Ru2 O3 81.72(5) . . ?
N3 Ru2 O4 88.66(6) . . ?
N4 Ru2 P3 100.36(5) . . ?
N4 Ru2 P4 88.03(6) . . ?
N4 Ru2 O3 102.18(5) . . ?
N4 Ru2 O4 160.10(5) . . ?
N4 Ru2 N3 78.59(6) . . ?
C8 Ru2 P3 90.27(5) . . ?
C8 Ru2 P4 137.40(6) . . ?
C8 Ru2 O3 30.20(5) . . ?
C8 Ru2 O4 30.27(5) . . ?
C8 Ru2 N3 84.11(6) . . ?
C8 Ru2 N4 131.67(6) . . ?
C110 P1 Ru1 109.45(8) . . ?
C120 P1 Ru1 119.62(9) . . ?
C120 P1 C110 101.49(13) . . ?
C133 P1 Ru1 122.79(10) . . ?
C133 P1 C110 101.10(11) . . ?
C133 P1 C120 99.08(11) . . ?
C130 P2 Ru1 120.02(10) . . ?
C210 P2 Ru1 113.15(9) . . ?
C210 P2 C130 103.15(11) . . ?
C220 P2 Ru1 115.31(9) . . ?
C220 P2 C130 100.49(11) . . ?
C220 P2 C210 102.39(12) . . ?
C230 P3 Ru2 122.86(10) . . ?
C310 P3 Ru2 108.74(8) . . ?
C310 P3 C230 101.71(12) . . ?
C320 P3 Ru2 116.47(10) . . ?
C320 P3 C230 100.70(12) . . ?
C320 P3 C310 104.02(13) . . ?
C233 P4 Ru2 120.80(10) . . ?
C410 P4 Ru2 115.85(10) . . ?
C410 P4 C233 102.66(12) . . ?
C420 P4 Ru2 111.03(9) . . ?
C420 P4 C233 102.21(12) . . ?
C420 P4 C410 101.88(12) . . ?
C1 O1 Ru1 88.45(10) . . ?
C1 O2 Ru1 92.77(10) . . ?
C8 O3 Ru2 88.54(10) . . ?
C8 O4 Ru2 92.21(11) . . ?
C9 N1 Ru1 124.83(13) . . ?
C13 N1 Ru1 115.43(11) . . ?
C13 N1 C9 118.92(15) . . ?
C14 N2 Ru1 115.37(12) . . ?
C18 N2 Ru1 127.84(12) . . ?
C18 N2 C14 116.79(16) . . ?
C19 N3 Ru2 125.27(14) . . ?
C23 N3 Ru2 115.49(12) . . ?
C23 N3 C19 119.04(16) . . ?
C24 N4 Ru2 115.08(12) . . ?
C28 N4 Ru2 127.83(12) . . ?
C28 N4 C24 117.08(16) . . ?
O1 C1 Ru1 61.51(9) . . ?
O2 C1 Ru1 57.04(9) . . ?
O2 C1 O1 118.54(15) . . ?
C2 C1 Ru1 176.39(13) . . ?
C2 C1 O1 122.09(15) . . ?
C2 C1 O2 119.36(15) . . ?
C3 C2 C1 119.60(16) . . ?
C7 C2 C1 119.79(16) . . ?
C7 C2 C3 120.59(16) . . ?
H3 C3 C2 120.18(10) . . ?
C4 C3 C2 119.64(17) . . ?
C4 C3 H3 120.18(11) . . ?
H4 C4 C3 120.24(11) . . ?
C5 C4 C3 119.52(17) . . ?
C5 C4 H4 120.24(11) . . ?
C6 C5 C4 120.89(17) . . ?
C8 C5 C4 119.80(16) . . ?
C8 C5 C6 119.31(16) . . ?
H6 C6 C5 120.18(10) . . ?
C7 C6 C5 119.64(17) . . ?
C7 C6 H6 120.18(11) . . ?
C6 C7 C2 119.70(17) . . ?
H7 C7 C2 120.15(10) . . ?
H7 C7 C6 120.15(11) . . ?
O3 C8 Ru2 61.26(9) . . ?
O4 C8 Ru2 57.52(9) . . ?
O4 C8 O3 118.77(16) . . ?
C5 C8 Ru2 177.32(13) . . ?
C5 C8 O3 121.38(16) . . ?
C5 C8 O4 119.85(16) . . ?
H9 C9 N1 119.16(11) . . ?
C10 C9 N1 121.67(19) . . ?
C10 C9 H9 119.16(12) . . ?
H10 C10 C9 120.26(12) . . ?
C11 C10 C9 119.48(18) . . ?
C11 C10 H10 120.26(11) . . ?
H11 C11 C10 120.34(11) . . ?
C12 C11 C10 119.32(18) . . ?
C12 C11 H11 120.34(12) . . ?
H12 C12 C11 120.71(12) . . ?
C13 C12 C11 118.59(19) . . ?
C13 C12 H12 120.71(12) . . ?
C12 C13 N1 122.00(17) . . ?
C14 C13 N1 114.73(15) . . ?
C14 C13 C12 123.26(18) . . ?
C13 C14 N2 115.57(16) . . ?
C15 C14 N2 122.08(17) . . ?
C15 C14 C13 122.35(17) . . ?
H15 C15 C14 120.08(11) . . ?
C16 C15 C14 119.85(18) . . ?
C16 C15 H15 120.08(12) . . ?
H16 C16 C15 120.89(12) . . ?
C17 C16 C15 118.22(19) . . ?
C17 C16 H16 120.89(12) . . ?
H17 C17 C16 120.31(12) . . ?
C18 C17 C16 119.38(18) . . ?
C18 C17 H17 120.31(11) . . ?
C17 C18 N2 123.63(17) . . ?
H18 C18 N2 118.18(10) . . ?
H18 C18 C17 118.18(11) . . ?
H19 C19 N3 119.01(11) . . ?
C20 C19 N3 122.0(2) . . ?
C20 C19 H19 119.01(13) . . ?
H20 C20 C19 120.43(13) . . ?
C21 C20 C19 119.1(2) . . ?
C21 C20 H20 120.43(12) . . ?
H21 C21 C20 120.34(12) . . ?
C22 C21 C20 119.31(19) . . ?
C22 C21 H21 120.34(13) . . ?
H22 C22 C21 120.44(13) . . ?
C23 C22 C21 119.1(2) . . ?
C23 C22 H22 120.44(12) . . ?
C22 C23 N3 121.40(17) . . ?
C24 C23 N3 114.60(15) . . ?
C24 C23 C22 123.98(18) . . ?
C23 C24 N4 115.80(16) . . ?
C25 C24 N4 122.05(16) . . ?
C25 C24 C23 122.11(16) . . ?
H25 C25 C24 120.16(11) . . ?
C26 C25 C24 119.68(17) . . ?
C26 C25 H25 120.16(11) . . ?
H26 C26 C25 120.68(11) . . ?
C27 C26 C25 118.64(18) . . ?
C27 C26 H26 120.68(11) . . ?
H27 C27 C26 120.42(11) . . ?
C28 C27 C26 119.15(17) . . ?
C28 C27 H27 120.42(11) . . ?
C27 C28 N4 123.39(17) . . ?
H28 C28 N4 118.31(10) . . ?
H28 C28 C27 118.31(11) . . ?
C111 C110 P1 122.17(16) . . ?
C115 C110 P1 119.49(17) . . ?
C115 C110 C111 118.3(2) . . ?
H111 C111 C110 119.50(12) . . ?
C112 C111 C110 121.0(2) . . ?
C112 C111 H111 119.50(13) . . ?
H112 C112 C111 119.94(13) . . ?
C113 C112 C111 120.1(2) . . ?
C113 C112 H112 119.94(15) . . ?
H113 C113 C112 120.23(15) . . ?
C114 C113 C112 119.5(2) . . ?
C114 C113 H113 120.23(14) . . ?
H114 C114 C113 119.58(13) . . ?
C115 C114 C113 120.8(2) . . ?
C115 C114 H114 119.58(14) . . ?
C114 C115 C110 120.2(2) . . ?
H115 C115 C110 119.92(14) . . ?
H115 C115 C114 119.92(14) . . ?
C121 C120 P1 119.4(2) . . ?
C125 C120 P1 122.03(19) . . ?
C125 C120 C121 118.2(2) . . ?
H121 C121 C120 119.62(17) . . ?
C122 C121 C120 120.8(3) . . ?
C122 C121 H121 119.6(2) . . ?
H122 C122 C121 119.7(2) . . ?
C123 C122 C121 120.6(3) . . ?
C123 C122 H122 119.71(19) . . ?
H123 C123 C122 119.91(19) . . ?
C124 C123 C122 120.2(3) . . ?
C124 C123 H123 119.91(19) . . ?
H124 C124 C123 120.00(19) . . ?
C125 C124 C123 120.0(3) . . ?
C125 C124 H124 120.00(19) . . ?
C124 C125 C120 120.2(3) . . ?
H125 C125 C120 119.89(14) . . ?
H125 C125 C124 119.89(19) . . ?
H13a C130 P2 109.04(8) . . ?
H13b C130 P2 109.04(8) . . ?
H13b C130 H13a 107.8 . . ?
C131 C130 P2 112.75(14) . . ?
C131 C130 H13a 109.04(11) . . ?
C131 C130 H13b 109.04(10) . . ?
H13c C131 C130 108.93(10) . . ?
H13d C131 C130 108.93(10) . . ?
H13d C131 H13c 107.7 . . ?
C132 C131 C130 113.21(17) . . ?
C132 C131 H13c 108.93(10) . . ?
C132 C131 H13d 108.93(12) . . ?
H13e C132 C131 108.55(11) . . ?
H13f C132 C131 108.55(12) . . ?
H13f C132 H13e 107.5 . . ?
C133 C132 C131 114.88(16) . . ?
C133 C132 H13e 108.55(10) . . ?
C133 C132 H13f 108.55(12) . . ?
C132 C133 P1 115.65(14) . . ?
H13g C133 P1 108.37(8) . . ?
H13g C133 C132 108.37(11) . . ?
H13h C133 P1 108.37(8) . . ?
H13h C133 C132 108.37(12) . . ?
H13h C133 H13g 107.4 . . ?
C211 C210 P2 119.35(16) . . ?
C215 C210 P2 121.54(17) . . ?
C215 C210 C211 118.9(2) . . ?
H211 C211 C210 119.65(13) . . ?
C212 C211 C210 120.7(2) . . ?
C212 C211 H211 119.65(15) . . ?
H212 C212 C211 120.28(15) . . ?
C213 C212 C211 119.4(2) . . ?
C213 C212 H212 120.28(16) . . ?
H213 C213 C212 119.78(16) . . ?
C214 C213 C212 120.4(3) . . ?
C214 C213 H213 119.78(16) . . ?
H214 C214 C213 119.83(16) . . ?
C215 C214 C213 120.3(2) . . ?
C215 C214 H214 119.83(15) . . ?
C214 C215 C210 120.2(2) . . ?
H215 C215 C210 119.90(13) . . ?
H215 C215 C214 119.90(15) . . ?
C221 C220 P2 119.66(17) . . ?
C225 C220 P2 122.02(16) . . ?
C225 C220 C221 118.3(2) . . ?
H221 C221 C220 119.83(13) . . ?
C222 C221 C220 120.3(2) . . ?
C222 C221 H221 119.83(15) . . ?
H222 C222 C221 119.73(15) . . ?
C223 C222 C221 120.5(2) . . ?
C223 C222 H222 119.73(14) . . ?
H223 C223 C222 120.17(14) . . ?
C224 C223 C222 119.7(2) . . ?
C224 C223 H223 120.17(14) . . ?
H224 C224 C223 119.93(14) . . ?
C225 C224 C223 120.1(2) . . ?
C225 C224 H224 119.93(13) . . ?
C224 C225 C220 121.0(2) . . ?
H225 C225 C220 119.51(12) . . ?
H225 C225 C224 119.51(14) . . ?
H23a C230 P3 107.86(9) . . ?
H23b C230 P3 107.86(8) . . ?
H23b C230 H23a 107.2 . . ?
C231 C230 P3 117.77(18) . . ?
C231 C230 H23a 107.86(14) . . ?
C231 C230 H23b 107.86(12) . . ?
H23c C231 C230 107.93(13) . . ?
H23d C231 C230 107.93(14) . . ?
H23d C231 H23c 107.2 . . ?
C232 C231 C230 117.50(18) . . ?
C232 C231 H23c 107.93(14) . . ?
C232 C231 H23d 107.93(15) . . ?
H23e C232 C231 108.35(12) . . ?
H23f C232 C231 108.35(16) . . ?
H23f C232 H23e 107.4 . . ?
C233 C232 C231 115.7(2) . . ?
C233 C232 H23e 108.35(12) . . ?
C233 C232 H23f 108.35(13) . . ?
C232 C233 P4 110.37(17) . . ?
H23g C233 P4 109.58(8) . . ?
H23g C233 C232 109.58(12) . . ?
H23h C233 P4 109.58(9) . . ?
H23h C233 C232 109.58(13) . . ?
H23h C233 H23g 108.1 . . ?
C311 C310 P3 119.88(19) . . ?
C315 C310 P3 122.16(17) . . ?
C315 C310 C311 117.6(2) . . ?
H311 C311 C310 119.79(15) . . ?
C312 C311 C310 120.4(3) . . ?
C312 C311 H311 119.79(18) . . ?
H312 C312 C311 119.67(18) . . ?
C313 C312 C311 120.7(3) . . ?
C313 C312 H312 119.67(15) . . ?
H313 C313 C312 119.87(15) . . ?
C314 C313 C312 120.3(2) . . ?
C314 C313 H313 119.87(18) . . ?
H314 C314 C313 120.11(18) . . ?
C315 C314 C313 119.8(3) . . ?
C315 C314 H314 120.11(17) . . ?
C314 C315 C310 121.3(2) . . ?
H315 C315 C310 119.36(13) . . ?
H315 C315 C314 119.36(17) . . ?
C321 C320 P3 120.4(2) . . ?
C325 C320 P3 120.2(2) . . ?
C325 C320 C321 119.1(2) . . ?
H321 C321 C320 119.82(15) . . ?
C322 C321 C320 120.4(3) . . ?
C322 C321 H321 119.8(2) . . ?
H322 C322 C321 120.0(2) . . ?
C323 C322 C321 120.0(3) . . ?
C323 C322 H322 120.0(2) . . ?
H323 C323 C322 119.5(2) . . ?
C324 C323 C322 120.9(3) . . ?
C324 C323 H323 119.5(2) . . ?
H324 C324 C323 120.4(2) . . ?
C325 C324 C323 119.1(4) . . ?
C325 C324 H324 120.4(2) . . ?
C324 C325 C320 120.4(3) . . ?
H325 C325 C320 119.80(17) . . ?
H325 C325 C324 119.8(2) . . ?
C411 C410 P4 121.80(17) . . ?
C415 C410 P4 120.2(2) . . ?
C415 C410 C411 118.0(2) . . ?
H411 C411 C410 119.37(13) . . ?
C412 C411 C410 121.3(2) . . ?
C412 C411 H411 119.37(17) . . ?
H412 C412 C411 120.05(17) . . ?
C413 C412 C411 119.9(3) . . ?
C413 C412 H412 120.05(19) . . ?
H413 C413 C412 120.22(19) . . ?
C414 C413 C412 119.6(3) . . ?
C414 C413 H413 120.22(16) . . ?
H414 C414 C413 119.53(16) . . ?
C415 C414 C413 120.9(3) . . ?
C415 C414 H414 119.53(17) . . ?
C414 C415 C410 120.4(3) . . ?
H415 C415 C410 119.82(15) . . ?
H415 C415 C414 119.82(17) . . ?
C421 C420 P4 119.78(19) . . ?
C425 C420 P4 121.51(18) . . ?
C425 C420 C421 118.5(2) . . ?
H421 C421 C420 119.73(15) . . ?
C422 C421 C420 120.5(3) . . ?
C422 C421 H421 119.73(18) . . ?
H422 C422 C421 119.84(18) . . ?
C423 C422 C421 120.3(3) . . ?
C423 C422 H422 119.84(17) . . ?
H423 C423 C422 119.95(17) . . ?
C424 C423 C422 120.1(3) . . ?
C424 C423 H423 119.95(17) . . ?
H424 C424 C423 119.94(17) . . ?
C425 C424 C423 120.1(3) . . ?
C425 C424 H424 119.94(17) . . ?
C424 C425 C420 120.4(2) . . ?
H425 C425 C420 119.80(14) . . ?
H425 C425 C424 119.80(17) . . ?
F2 P5 F1 174.5(5) . . ?
F3 P5 F1 88.3(3) . . ?
F3 P5 F2 87.4(4) . . ?
F4 P5 F1 89.2(4) . . ?
F4 P5 F2 87.5(5) . . ?
F4 P5 F3 89.3(5) . . ?
F5 P5 F1 91.3(4) . . ?
F5 P5 F2 93.0(4) . . ?
F5 P5 F3 177.8(5) . . ?
F5 P5 F4 88.6(4) . . ?
F6 P5 F1 91.9(5) . . ?
F6 P5 F2 91.2(5) . . ?
F6 P5 F3 88.6(4) . . ?
F6 P5 F4 177.5(5) . . ?
F6 P5 F5 93.6(4) . . ?
F7 P6 F7 179.6(6) . 2_556 ?
F8 P6 F7 90.2(3) . 2_556 ?
F8 P6 F7 90.2(3) . . ?
F9 P6 F7 89.6(2) . 2_556 ?
F9 P6 F7 89.6(2) 2_556 . ?
F9 P6 F7 90.4(2) 2_556 2_556 ?
F9 P6 F7 90.4(2) . . ?
F9 P6 F8 90.6(2) . . ?
F9 P6 F8 90.6(2) 2_556 . ?
F9 P6 F9 178.9(4) 2_556 . ?
F10 P6 F7 89.8(3) . 2_556 ?
F10 P6 F7 89.8(3) . . ?
F10 P6 F8 180.0 . . ?
F10 P6 F9 89.4(2) . 2_556 ?
F10 P6 F9 89.4(2) . . ?

loop_
_geom_bond_atom_site_label_1
_geom_bond_atom_site_label_2
_geom_bond_distance
_geom_bond_site_symmetry_2
_geom_bond_publ_flag
Ru1 P1 2.3417(13) . ?
Ru1 P2 2.2661(13) . ?
Ru1 O1 2.2236(12) . ?
Ru1 O2 2.1244(12) . ?
Ru1 N1 2.0984(14) . ?
Ru1 N2 2.0689(15) . ?
Ru1 C1 2.5290(18) . ?
Ru2 P3 2.3380(14) . ?
Ru2 P4 2.2635(14) . ?
Ru2 O3 2.2107(12) . ?
Ru2 O4 2.1278(13) . ?
Ru2 N3 2.0886(15) . ?
Ru2 N4 2.0640(15) . ?
Ru2 C8 2.5205(18) . ?
P1 C110 1.842(2) . ?
P1 C120 1.838(3) . ?
P1 C133 1.842(2) . ?
P2 C130 1.843(2) . ?
P2 C210 1.804(3) . ?
P2 C220 1.849(2) . ?
P3 C230 1.845(2) . ?
P3 C310 1.837(3) . ?
P3 C320 1.842(3) . ?
P4 C233 1.824(2) . ?
P4 C410 1.831(3) . ?
P4 C420 1.835(3) . ?
O1 C1 1.267(2) . ?
O2 C1 1.273(2) . ?
O3 C8 1.268(2) . ?
O4 C8 1.271(2) . ?
N1 C9 1.351(2) . ?
N1 C13 1.346(3) . ?
N2 C14 1.367(2) . ?
N2 C18 1.345(2) . ?
N3 C19 1.351(2) . ?
N3 C23 1.347(2) . ?
N4 C24 1.365(2) . ?
N4 C28 1.349(2) . ?
C1 C2 1.478(2) . ?
C2 C3 1.396(3) . ?
C2 C7 1.391(3) . ?
C3 H3 0.9500 . ?
C3 C4 1.382(3) . ?
C4 H4 0.9500 . ?
C4 C5 1.390(3) . ?
C5 C6 1.392(3) . ?
C5 C8 1.479(2) . ?
C6 H6 0.9500 . ?
C6 C7 1.381(3) . ?
C7 H7 0.9500 . ?
C9 H9 0.9500 . ?
C9 C10 1.384(3) . ?
C10 H10 0.9500 . ?
C10 C11 1.378(3) . ?
C11 H11 0.9500 . ?
C11 C12 1.386(3) . ?
C12 H12 0.9500 . ?
C12 C13 1.395(3) . ?
C13 C14 1.473(3) . ?
C14 C15 1.385(3) . ?
C15 H15 0.9500 . ?
C15 C16 1.382(3) . ?
C16 H16 0.9500 . ?
C16 C17 1.381(3) . ?
C17 H17 0.9500 . ?
C17 C18 1.375(3) . ?
C18 H18 0.9500 . ?
C19 H19 0.9500 . ?
C19 C20 1.375(3) . ?
C20 H20 0.9500 . ?
C20 C21 1.382(3) . ?
C21 H21 0.9500 . ?
C21 C22 1.380(3) . ?
C22 H22 0.9500 . ?
C22 C23 1.390(3) . ?
C23 C24 1.474(3) . ?
C24 C25 1.388(3) . ?
C25 H25 0.9500 . ?
C25 C26 1.377(3) . ?
C26 H26 0.9500 . ?
C26 C27 1.385(3) . ?
C27 H27 0.9500 . ?
C27 C28 1.376(3) . ?
C28 H28 0.9500 . ?
C110 C111 1.392(3) . ?
C110 C115 1.399(3) . ?
C111 H111 0.9500 . ?
C111 C112 1.390(3) . ?
C112 H112 0.9500 . ?
C112 C113 1.379(3) . ?
C113 H113 0.9500 . ?
C113 C114 1.380(4) . ?
C114 H114 0.9500 . ?
C114 C115 1.389(3) . ?
C115 H115 0.9500 . ?
C120 C121 1.392(4) . ?
C120 C125 1.390(4) . ?
C121 H121 0.9500 . ?
C121 C122 1.378(4) . ?
C122 H122 0.9500 . ?
C122 C123 1.361(6) . ?
C123 H123 0.9500 . ?
C123 C124 1.371(5) . ?
C124 H124 0.9500 . ?
C124 C125 1.397(3) . ?
C125 H125 0.9500 . ?
C130 H13a 0.9900 . ?
C130 H13b 0.9900 . ?
C130 C131 1.532(3) . ?
C131 H13c 0.9900 . ?
C131 H13d 0.9900 . ?
C131 C132 1.527(3) . ?
C132 H13e 0.9900 . ?
C132 H13f 0.9900 . ?
C132 C133 1.533(3) . ?
C133 H13g 0.9900 . ?
C133 H13h 0.9900 . ?
C210 C211 1.395(3) . ?
C210 C215 1.397(3) . ?
C211 H211 0.9500 . ?
C211 C212 1.382(4) . ?
C212 H212 0.9500 . ?
C212 C213 1.388(4) . ?
C213 H213 0.9500 . ?
C213 C214 1.375(4) . ?
C214 H214 0.9500 . ?
C214 C215 1.379(4) . ?
C215 H215 0.9500 . ?
C220 C221 1.399(3) . ?
C220 C225 1.383(3) . ?
C221 H221 0.9500 . ?
C221 C222 1.392(3) . ?
C222 H222 0.9500 . ?
C222 C223 1.375(4) . ?
C223 H223 0.9500 . ?
C223 C224 1.378(3) . ?
C224 H224 0.9500 . ?
C224 C225 1.393(3) . ?
C225 H225 0.9500 . ?
C230 H23a 0.9900 . ?
C230 H23b 0.9900 . ?
C230 C231 1.520(3) . ?
C231 H23c 0.9900 . ?
C231 H23d 0.9900 . ?
C231 C232 1.507(4) . ?
C232 H23e 0.9900 . ?
C232 H23f 0.9900 . ?
C232 C233 1.543(4) . ?
C233 H23g 0.9900 . ?
C233 H23h 0.9900 . ?
C310 C311 1.395(3) . ?
C310 C315 1.375(3) . ?
C311 H311 0.9500 . ?
C311 C312 1.391(4) . ?
C312 H312 0.9500 . ?
C312 C313 1.362(5) . ?
C313 H313 0.9500 . ?
C313 C314 1.351(4) . ?
C314 H314 0.9500 . ?
C314 C315 1.407(3) . ?
C315 H315 0.9500 . ?
C320 C321 1.392(4) . ?
C320 C325 1.385(4) . ?
C321 H321 0.9500 . ?
C321 C322 1.386(4) . ?
C322 H322 0.9500 . ?
C322 C323 1.374(6) . ?
C323 H323 0.9500 . ?
C323 C324 1.377(6) . ?
C324 H324 0.9500 . ?
C324 C325 1.405(4) . ?
C325 H325 0.9500 . ?
C410 C411 1.367(3) . ?
C410 C415 1.390(3) . ?
C411 H411 0.9500 . ?
C411 C412 1.391(4) . ?
C412 H412 0.9500 . ?
C412 C413 1.366(4) . ?
C413 H413 0.9500 . ?
C413 C414 1.358(5) . ?
C414 H414 0.9500 . ?
C414 C415 1.381(4) . ?
C415 H415 0.9500 . ?
C420 C421 1.397(3) . ?
C420 C425 1.391(3) . ?
C421 H421 0.9500 . ?
C421 C422 1.380(4) . ?
C422 H422 0.9500 . ?
C422 C423 1.373(5) . ?
C423 H423 0.9500 . ?
C423 C424 1.376(4) . ?
C424 H424 0.9500 . ?
C424 C425 1.390(4) . ?
C425 H425 0.9500 . ?
P5 F1 1.559(5) . ?
P5 F2 1.581(7) . ?
P5 F3 1.611(7) . ?
P5 F4 1.571(7) . ?
P5 F5 1.556(5) . ?
P5 F6 1.560(6) . ?
P6 F7 1.558(5) 2_556 ?
P6 F7 1.558(5) . ?
P6 F8 1.532(5) . ?
P6 F9 1.594(5) 2_556 ?
P6 F9 1.594(5) . ?
P6 F10 1.523(9) . ?

loop_
_geom_torsion_atom_site_label_1
_geom_torsion_atom_site_label_2
_geom_torsion_atom_site_label_3
_geom_torsion_atom_site_label_4
_geom_torsion
_geom_torsion_site_symmetry_1
_geom_torsion_site_symmetry_2
_geom_torsion_site_symmetry_3
_geom_torsion_site_symmetry_4
_geom_torsion_publ_flag
Ru1 P1 C110 C111 105.89(13) . . . . ?
Ru1 P1 C110 C115 -73.00(14) . . . . ?
Ru1 P1 C120 C121 154.4(2) . . . . ?
Ru1 P1 C120 C125 -32.11(14) . . . . ?
Ru1 P1 C133 C132 78.86(14) . . . . ?
Ru1 P2 C130 C131 -54.24(12) . . . . ?
Ru1 P2 C210 C211 79.08(15) . . . . ?
Ru1 P2 C210 C215 -95.09(14) . . . . ?
Ru1 P2 C220 C221 -161.62(16) . . . . ?
Ru1 P2 C220 C225 19.02(13) . . . . ?
Ru1 O1 C1 O2 -1.16(10) . . . . ?
Ru1 O1 C1 C2 179.88(8) . . . . ?
Ru1 O2 C1 O1 1.21(10) . . . . ?
Ru1 O2 C1 C2 -179.79(8) . . . . ?
Ru1 N1 C9 C10 -167.59(15) . . . . ?
Ru1 N1 C13 C12 169.94(13) . . . . ?
Ru1 N1 C13 C14 -9.11(13) . . . . ?
Ru1 N2 C14 C13 1.72(13) . . . . ?
Ru1 N2 C14 C15 -178.08(15) . . . . ?
Ru1 N2 C18 C17 177.07(17) . . . . ?
Ru2 P3 C230 C231 -76.49(15) . . . . ?
Ru2 P3 C310 C311 64.47(14) . . . . ?
Ru2 P3 C310 C315 -108.24(15) . . . . ?
Ru2 P3 C320 C321 37.79(16) . . . . ?
Ru2 P3 C320 C325 -148.13(19) . . . . ?
Ru2 P4 C233 C232 67.61(14) . . . . ?
Ru2 P4 C410 C411 -8.37(17) . . . . ?
Ru2 P4 C410 C415 171.28(17) . . . . ?
Ru2 P4 C420 C421 -84.01(14) . . . . ?
Ru2 P4 C420 C425 90.50(13) . . . . ?
Ru2 O3 C8 O4 1.09(10) . . . . ?
Ru2 O3 C8 C5 -179.47(8) . . . . ?
Ru2 O4 C8 O3 -1.13(10) . . . . ?
Ru2 O4 C8 C5 179.42(8) . . . . ?
Ru2 N3 C19 C20 173.89(18) . . . . ?
Ru2 N3 C23 C22 -173.97(13) . . . . ?
Ru2 N3 C23 C24 7.25(13) . . . . ?
Ru2 N4 C24 C23 -0.91(13) . . . . ?
Ru2 N4 C24 C25 -178.57(12) . . . . ?
Ru2 N4 C28 C27 177.93(15) . . . . ?
P1 C110 C111 C112 -177.09(17) . . . . ?
P1 C110 C115 C114 178.13(19) . . . . ?
P1 C120 C121 C122 174.0(3) . . . . ?
P1 C120 C125 C124 -175.5(2) . . . . ?
P1 C133 C132 C131 -53.04(18) . . . . ?
P2 C130 C131 C132 112.75(15) . . . . ?
P2 C210 C211 C212 -174.2(2) . . . . ?
P2 C210 C215 C214 173.9(2) . . . . ?
P2 C220 C221 C222 179.3(2) . . . . ?
P2 C220 C225 C224 -179.30(17) . . . . ?
P3 C230 C231 C232 54.6(2) . . . . ?
P3 C310 C311 C312 -171.05(18) . . . . ?
P3 C310 C315 C314 171.50(19) . . . . ?
P3 C320 C321 C322 175.7(2) . . . . ?
P3 C320 C325 C324 -176.8(3) . . . . ?
P4 C233 C232 C231 -109.60(17) . . . . ?
P4 C410 C411 C412 178.1(3) . . . . ?
P4 C410 C415 C414 -177.9(2) . . . . ?
P4 C420 C421 C422 174.6(2) . . . . ?
P4 C420 C425 C424 -173.70(17) . . . . ?
O1 C1 C2 C3 -174.84(16) . . . . ?
O1 C1 C2 C7 6.5(2) . . . . ?
O2 C1 C2 C3 6.20(19) . . . . ?
O2 C1 C2 C7 -172.49(16) . . . . ?
O3 C8 C5 C4 -4.8(2) . . . . ?
O3 C8 C5 C6 174.66(17) . . . . ?
O4 C8 C5 C4 174.65(17) . . . . ?
O4 C8 C5 C6 -5.9(2) . . . . ?
N1 C9 C10 C11 -1.8(2) . . . . ?
N1 C13 C12 C11 -0.8(2) . . . . ?
N1 C13 C14 N2 4.93(18) . . . . ?
N1 C13 C14 C15 -175.27(17) . . . . ?
N2 C14 C13 C12 -174.10(16) . . . . ?
N2 C14 C15 C16 -0.1(2) . . . . ?
N2 C18 C17 C16 2.0(2) . . . . ?
N3 C19 C20 C21 -0.5(3) . . . . ?
N3 C23 C22 C21 -0.4(2) . . . . ?
N3 C23 C24 N4 -4.22(18) . . . . ?
N3 C23 C24 C25 173.44(16) . . . . ?
N4 C24 C23 C22 177.03(16) . . . . ?
N4 C24 C25 C26 0.2(2) . . . . ?
N4 C28 C27 C26 0.7(2) . . . . ?
C1 C2 C3 C4 -177.91(16) . . . . ?
C1 C2 C7 C6 178.17(16) . . . . ?
C2 C3 C4 C5 -0.1(2) . . . . ?
C2 C7 C6 C5 -0.4(2) . . . . ?
C3 C2 C7 C6 -0.5(2) . . . . ?
C3 C4 C5 C6 -0.8(2) . . . . ?
C3 C4 C5 C8 178.65(16) . . . . ?
C4 C3 C2 C7 0.8(2) . . . . ?
C4 C5 C6 C7 1.1(2) . . . . ?
C7 C6 C5 C8 -178.39(17) . . . . ?
C9 N1 C13 C12 -0.2(2) . . . . ?
C9 N1 C13 C14 -179.23(17) . . . . ?
C9 C10 C11 C12 0.7(2) . . . . ?
C10 C9 N1 C13 1.5(2) . . . . ?
C10 C11 C12 C13 0.5(2) . . . . ?
C11 C12 C13 C14 178.12(18) . . . . ?
C12 C13 C14 C15 5.7(2) . . . . ?
C13 C14 N2 C18 -178.52(16) . . . . ?
C13 C14 C15 C16 -179.9(2) . . . . ?
C14 N2 C18 C17 -2.7(2) . . . . ?
C14 C15 C16 C17 -0.7(3) . . . . ?
C15 C14 N2 C18 1.7(2) . . . . ?
C15 C16 C17 C18 -0.2(3) . . . . ?
C19 N3 C23 C22 1.2(2) . . . . ?
C19 N3 C23 C24 -177.63(17) . . . . ?
C19 C20 C21 C22 1.2(3) . . . . ?
C20 C19 N3 C23 -0.7(3) . . . . ?
C20 C21 C22 C23 -0.8(3) . . . . ?
C21 C22 C23 C24 178.25(19) . . . . ?
C22 C23 C24 C25 -5.3(2) . . . . ?
C23 C24 N4 C28 177.99(15) . . . . ?
C23 C24 C25 C26 -177.28(18) . . . . ?
C24 N4 C28 C27 -0.81(19) . . . . ?
C24 C25 C26 C27 -0.3(2) . . . . ?
C25 C24 N4 C28 0.3(2) . . . . ?
C25 C26 C27 C28 -0.1(2) . . . . ?
C110 P1 C120 C121 34.0(2) . . . . ?
C110 P1 C120 C125 -152.54(14) . . . . ?
C110 P1 C133 C132 -159.13(14) . . . . ?
C110 C111 C112 C113 -1.1(3) . . . . ?
C110 C115 C114 C113 -0.9(3) . . . . ?
C111 C110 P1 C120 -126.77(18) . . . . ?
C111 C110 P1 C133 -25.00(19) . . . . ?
C111 C110 C115 C114 -0.8(2) . . . . ?
C111 C112 C113 C114 -0.7(3) . . . . ?
C112 C111 C110 C115 1.8(2) . . . . ?
C112 C113 C114 C115 1.7(3) . . . . ?
C115 C110 P1 C120 54.35(19) . . . . ?
C115 C110 P1 C133 156.11(19) . . . . ?
C120 P1 C133 C132 -55.43(15) . . . . ?
C120 C121 C122 C123 1.4(4) . . . . ?
C120 C125 C124 C123 2.0(3) . . . . ?
C121 C120 P1 C133 -69.4(2) . . . . ?
C121 C120 C125 C124 -2.0(3) . . . . ?
C121 C122 C123 C124 -1.3(5) . . . . ?
C122 C121 C120 C125 0.3(4) . . . . ?
C122 C123 C124 C125 -0.4(4) . . . . ?
C125 C120 P1 C133 104.08(19) . . . . ?
C130 P2 C210 C211 -149.73(16) . . . . ?
C130 P2 C210 C215 36.11(16) . . . . ?
C130 P2 C220 C221 67.80(17) . . . . ?
C130 P2 C220 C225 -111.55(14) . . . . ?
C130 C131 C132 C133 -47.84(18) . . . . ?
C131 C130 P2 C210 178.80(15) . . . . ?
C131 C130 P2 C220 73.30(16) . . . . ?
C210 P2 C220 C221 -38.32(16) . . . . ?
C210 P2 C220 C225 142.33(14) . . . . ?
C210 C211 C212 C213 0.8(3) . . . . ?
C210 C215 C214 C213 -0.4(3) . . . . ?
C211 C210 P2 C220 -45.7(2) . . . . ?
C211 C210 C215 C214 -0.3(3) . . . . ?
C211 C212 C213 C214 -1.5(4) . . . . ?
C212 C211 C210 C215 0.1(3) . . . . ?
C212 C213 C214 C215 1.3(4) . . . . ?
C215 C210 P2 C220 140.16(19) . . . . ?
C220 C221 C222 C223 0.3(3) . . . . ?
C220 C225 C224 C223 -0.4(2) . . . . ?
C221 C220 C225 C224 1.3(2) . . . . ?
C221 C222 C223 C224 0.6(3) . . . . ?
C222 C221 C220 C225 -1.3(3) . . . . ?
C222 C223 C224 C225 -0.6(3) . . . . ?
C230 P3 C310 C311 -164.58(15) . . . . ?
C230 P3 C310 C315 22.71(17) . . . . ?
C230 P3 C320 C321 -97.52(17) . . . . ?
C230 P3 C320 C325 76.57(19) . . . . ?
C230 C231 C232 C233 41.1(3) . . . . ?
C231 C230 P3 C310 161.88(19) . . . . ?
C231 C230 P3 C320 55.0(2) . . . . ?
C232 C233 P4 C410 -63.25(18) . . . . ?
C232 C233 P4 C420 -168.59(16) . . . . ?
C233 P4 C410 C411 125.41(19) . . . . ?
C233 P4 C410 C415 -54.94(18) . . . . ?
C233 P4 C420 C421 145.87(16) . . . . ?
C233 P4 C420 C425 -39.62(15) . . . . ?
C310 P3 C320 C321 157.40(17) . . . . ?
C310 P3 C320 C325 -28.51(19) . . . . ?
C310 C311 C312 C313 -0.9(3) . . . . ?
C310 C315 C314 C313 -0.4(3) . . . . ?
C311 C310 P3 C320 -60.26(19) . . . . ?
C311 C310 C315 C314 -1.4(2) . . . . ?
C311 C312 C313 C314 -0.9(3) . . . . ?
C312 C311 C310 C315 2.0(3) . . . . ?
C312 C313 C314 C315 1.6(3) . . . . ?
C315 C310 P3 C320 127.02(19) . . . . ?
C320 C321 C322 C323 1.5(3) . . . . ?
C320 C325 C324 C323 0.8(4) . . . . ?
C321 C320 C325 C324 -2.7(3) . . . . ?
C321 C322 C323 C324 -3.4(4) . . . . ?
C322 C321 C320 C325 1.5(4) . . . . ?
C322 C323 C324 C325 2.2(5) . . . . ?
C410 P4 C420 C421 39.93(16) . . . . ?
C410 P4 C420 C425 -145.56(14) . . . . ?
C410 C411 C412 C413 -0.0(3) . . . . ?
C410 C415 C414 C413 -0.4(3) . . . . ?
C411 C410 P4 C420 -129.0(2) . . . . ?
C411 C410 C415 C414 1.7(3) . . . . ?
C411 C412 C413 C414 1.4(4) . . . . ?
C412 C411 C410 C415 -1.5(4) . . . . ?
C412 C413 C414 C415 -1.2(4) . . . . ?
C415 C410 P4 C420 50.6(2) . . . . ?
C420 C421 C422 C423 -1.2(3) . . . . ?
C420 C425 C424 C423 -0.4(3) . . . . ?
C421 C420 C425 C424 0.9(2) . . . . ?
C421 C422 C423 C424 1.7(3) . . . . ?
C422 C421 C420 C425 -0.1(3) . . . . ?
C422 C423 C424 C425 -0.9(3) . . . . ?

loop_
_restr_U_similar_atom_site_label_1
_restr_U_similar_atom_site_label_2
_restr_U_similar_weight_param
C320 C321 0.0400
C320 C325 0.0400
C321 C322 0.0400
C322 C323 0.0400
C323 C324 0.0400
C324 C325 0.0400
C420 C421 0.0400
C420 C425 0.0400
C421 C422 0.0400
C422 C423 0.0400
C423 C424 0.0400
C424 C425 0.0400

loop_
_exptl_oxdiff_crystal_face_indexfrac_h
_exptl_oxdiff_crystal_face_indexfrac_k
_exptl_oxdiff_crystal_face_indexfrac_l
_exptl_oxdiff_crystal_face_x
_exptl_oxdiff_crystal_face_y
_exptl_oxdiff_crystal_face_z
-0.9996 0.0001 -0.0010 0.0250 -0.0220 -0.0406
0.9996 -0.0001 0.0010 -0.0250 0.0220 0.0406
0.9997 -0.9998 1.0011 0.0819 0.0631 0.0897
-0.9997 0.9998 -1.0011 -0.0819 -0.0631 -0.0897
0.9989 0.9994 2.0002 -0.1028 -0.0905 0.0643
-0.9989 -0.9994 -2.0002 0.1028 0.0905 -0.0643
-0.0002 -0.0001 0.9998 0.0097 -0.0238 0.0243
0.0002 0.0001 -0.9998 -0.0097 0.0238 -0.0243
-5.3890 -4.5318 23.3545 0.8020 -0.3807 0.4603
5.3890 4.5318 -23.3545 -0.8020 0.3807 -0.4603

loop_
_atom_site_anharm_gc_c_label
_atom_site_anharm_gc_c_111
_atom_site_anharm_gc_c_112
_atom_site_anharm_gc_c_113
_atom_site_anharm_gc_c_122
_atom_site_anharm_gc_c_123
_atom_site_anharm_gc_c_133
_atom_site_anharm_gc_c_222
_atom_site_anharm_gc_c_223
_atom_site_anharm_gc_c_233
_atom_site_anharm_gc_c_333
Ru1 -0.000000007(2) 0.000000008(3) -0.0000000023(8) 0.000000141(7) -0.0000000001(13) -0.0000000005(6) -0.00000025(3) 0.000000078(5) -0.0000000193(14) -0.0000000125(8)
Ru2 0.000000022(2) -0.000000040(3) -0.0000000035(9) -0.000000020(7) 0.0000000268(14) 0.0000000052(6) -0.00000049(3) 0.000000011(5) 0.0000000153(15) -0.0000000003(9)
P1 -0.000000024(10) -0.000000012(11) -0.000000010(3) 0.00000006(3) 0.000000013(5) -0.000000002(2) 0.00000053(14) 0.000000090(18) -0.000000029(5) -0.000000007(3)
P2 0.000000018(10) -0.000000003(12) -0.000000013(3) 0.00000032(3) -0.000000025(5) 0.000000004(2) -0.00000198(16) 0.00000027(2) -0.000000059(6) -0.000000006(3)
P3 -0.000000006(10) -0.000000048(12) 0.000000020(3) 0.00000002(3) 0.000000045(5) -0.000000009(3) -0.00000052(14) 0.00000013(2) 0.000000032(6) 0.000000006(4)
P4 0.000000018(10) -0.000000032(12) 0.000000008(4) -0.00000004(3) 0.000000052(6) 0.000000016(3) -0.00000048(16) -0.00000002(2) -0.000000008(6) 0.000000002(4)
P5 0.00000050(7) 0.00000045(6) 0.000000133(19) 0.00000092(12) 0.00000020(2) 0.000000125(10) 0.0000037(7) 0.00000082(11) 0.00000024(3) 0.000000056(15)
F1 0.00000028(5) -0.00000026(7) 0.00000001(2) -0.0000018(3) -0.00000027(5) -0.000000096(17) -0.0000134(19) -0.0000028(4) -0.00000042(8) -0.00000007(3)
F2 0.0000017(2) 0.0000027(3) 0.00000016(8) 0.0000048(7) 0.00000095(13) 0.00000055(5) 0.000009(2) 0.0000019(4) 0.00000040(10) -0.00000007(6)
F3 0.00000077(18) -0.00000019(16) 0.00000009(6) -0.0000003(3) -0.00000021(6) 0.00000036(4) 0.0000008(12) 0.0000010(2) -0.00000014(8) 0.00000036(6)
F4 0.00000139(15) -0.00000047(19) 0.00000091(7) 0.0000036(5) -0.00000055(10) 0.00000055(5) 0.000006(2) 0.0000023(3) -0.00000017(9) 0.00000030(4)
F5 0.00000024(4) 0.00000016(6) -0.000000026(16) 0.0000015(3) -0.00000021(5) 0.000000092(17) 0.000020(2) -0.0000034(4) 0.00000051(9) 0.00000007(4)
F6 0.00000069(15) -0.0000008(2) 0.00000019(5) 0.0000029(6) -0.00000027(7) 0.00000005(3) 0.000005(3) -0.0000010(3) 0.00000025(6) -0.00000000(2)
P6 -0.0 -0.00000010(4) -0.0 -0.0 0.000000169(14) -0.0 -0.0000003(5) -0.0 -0.000000107(16) 0.0
F7 0.00000007(7) 0.00000015(12) -0.00000011(3) -0.0000015(4) -0.00000012(6) 0.00000010(2) -0.0000174(19) -0.0000010(2) 0.00000027(5) -0.00000007(2)
F8 -0.0 0.00000018(7) -0.0 -0.0 0.00000021(4) -0.0 -0.0000006(6) -0.0 0.00000029(4) 0.0
F9 -0.00000009(6) 0.00000014(8) 0.00000002(2) -0.00000055(18) 0.00000007(3) -0.000000006(13) -0.0000004(7) -0.00000018(10) -0.00000002(3) -0.000000031(15)
F10 -0.0 -0.0000011(2) -0.0 -0.0 0.00000039(15) -0.0 -0.0000035(16) -0.0 -0.0000022(2) 0.0

loop_
_atom_site_anharm_gc_d_label
_atom_site_anharm_gc_d_1111
_atom_site_anharm_gc_d_1112
_atom_site_anharm_gc_d_1113
_atom_site_anharm_gc_d_1122
_atom_site_anharm_gc_d_1123
_atom_site_anharm_gc_d_1133
_atom_site_anharm_gc_d_1222
_atom_site_anharm_gc_d_1223
_atom_site_anharm_gc_d_1233
_atom_site_anharm_gc_d_1333
_atom_site_anharm_gc_d_2222
_atom_site_anharm_gc_d_2223
_atom_site_anharm_gc_d_2233
_atom_site_anharm_gc_d_2333
_atom_site_anharm_gc_d_3333
Ru1 0.00000000039(9) -0.00000000040(9) 0.00000000013(3) 0.00000000117(15) -0.00000000001(3) 0.000000000148(14) -0.0000000001(5) 0.00000000002(7) -0.00000000001(2) 0.000000000053(14) 0.000000021(3) -0.0000000034(3) 0.00000000035(7) -0.00000000002(3) 0.00000000027(2)
Ru2 0.00000000035(9) -0.00000000014(9) 0.00000000033(3) 0.00000000106(15) 0.00000000010(3) 0.000000000119(15) 0.0000000031(5) 0.00000000024(8) 0.00000000001(2) 0.000000000142(15) 0.000000022(3) 0.0000000003(4) 0.00000000049(8) 0.00000000006(3) 0.00000000034(2)
P1 0.0000000007(3) 0.0000000001(4) 0.00000000012(11) 0.0000000014(6) 0.00000000004(12) 0.00000000022(5) 0.000000002(2) -0.0000000004(3) -0.00000000007(9) 0.00000000006(5) 0.000000080(12) -0.0000000024(14) 0.0000000009(3) -0.00000000022(12) 0.00000000039(8)
P2 0.0000000011(3) -0.0000000010(4) 0.00000000022(11) 0.0000000026(6) -0.00000000039(13) 0.00000000022(5) -0.000000001(2) 0.0000000006(3) -0.00000000041(9) 0.00000000012(5) 0.000000098(13) -0.0000000092(17) 0.0000000021(3) -0.00000000038(14) 0.00000000048(8)
P3 0.0000000010(3) 0.0000000004(4) 0.00000000019(12) 0.0000000015(6) 0.00000000014(13) 0.00000000027(6) 0.000000002(2) 0.0000000005(3) -0.00000000019(10) 0.00000000012(6) 0.000000054(12) 0.0000000041(15) 0.0000000014(3) -0.00000000007(15) 0.00000000063(9)
P4 0.0000000011(3) 0.0000000005(4) 0.00000000057(12) 0.0000000027(6) -0.00000000003(14) 0.00000000030(6) 0.000000002(2) 0.0000000005(3) -0.00000000021(10) 0.00000000025(6) 0.000000108(14) 0.0000000027(18) 0.0000000021(3) -0.00000000003(15) 0.00000000043(9)
P5 0.000000013(2) 0.0000000042(18) 0.0000000028(6) 0.000000024(2) 0.0000000031(5) 0.0000000017(2) 0.000000026(11) 0.0000000084(15) 0.0000000010(4) 0.0000000004(2) 0.00000050(6) 0.000000045(9) 0.0000000155(17) 0.0000000033(7) 0.0000000023(4)
F1 0.0000000063(19) -0.000000002(2) 0.0000000022(7) 0.000000007(5) 0.0000000010(10) 0.0000000009(4) 0.00000011(3) 0.000000018(5) 0.0000000028(12) 0.0000000002(5) 0.00000134(16) 0.00000025(3) 0.000000051(7) 0.000000014(2) 0.0000000042(8)
F2 0.000000028(6) 0.000000046(9) 0.000000008(2) 0.000000125(17) 0.000000019(3) 0.0000000089(11) 0.00000032(5) 0.000000049(8) 0.000000014(2) 0.0000000027(10) 0.0000011(2) 0.00000014(3) 0.000000039(7) 0.000000010(3) 0.0000000091(17)
F3 0.000000029(7) -0.000000008(7) -0.0000000009(19) 0.000000039(9) 0.0000000006(18) 0.0000000070(9) -0.00000006(3) 0.000000000(4) -0.0000000020(13) 0.0000000021(9) 0.00000055(13) 0.000000030(17) 0.000000015(4) -0.0000000017(19) 0.0000000055(13)
F4 0.000000013(4) -0.000000006(5) 0.0000000032(14) 0.000000063(10) -0.0000000002(19) 0.0000000028(7) 0.00000015(4) 0.000000025(5) -0.0000000031(13) 0.0000000023(6) 0.0000015(3) 0.00000005(3) 0.000000027(4) -0.0000000054(14) 0.0000000029(7)
F5 -0.0000000031(10) -0.0000000018(17) -0.0000000001(5) 0.000000017(4) -0.0000000028(8) 0.0000000014(3) 0.00000003(2) 0.000000001(4) -0.0000000003(11) -0.0000000007(5) 0.0000012(2) -0.00000013(3) 0.000000041(7) -0.000000014(2) 0.0000000075(13)
F6 0.000000037(7) -0.000000014(8) 0.000000011(2) 0.000000100(15) -0.000000004(3) 0.0000000051(10) -0.00000003(7) 0.000000032(7) -0.0000000029(16) 0.0000000026(7) 0.0000025(5) -0.00000011(4) 0.000000033(6) -0.0000000054(15) 0.0000000020(6)
P6 0.000000016(3) -0.0 -0.0000000059(11) 0.0000000093(19) -0.0 0.0000000040(4) -0.0 -0.0000000013(9) -0.0 -0.0000000023(4) 0.00000013(5) -0.0 0.0000000037(8) -0.0 0.0000000025(5)
F7 0.000000014(3) 0.000000015(5) -0.0000000060(14) 0.000000066(10) -0.000000011(2) 0.0000000039(7) 0.00000006(3) -0.000000029(5) 0.0000000075(13) -0.0000000022(5) -0.00000053(16) -0.00000001(2) 0.000000023(5) -0.0000000055(13) 0.0000000019(5)
F8 0.000000011(3) -0.0 0.0000000038(14) 0.000000006(3) -0.0 0.0000000013(9) -0.0 0.000000006(2) -0.0 0.0000000001(8) -0.00000008(4) -0.0 0.000000003(2) -0.0 0.0000000019(11)
F9 0.000000008(2) -0.000000018(3) -0.0000000030(9) 0.000000041(7) 0.0000000064(13) 0.0000000023(4) -0.00000009(2) -0.000000014(3) -0.0000000035(8) -0.0000000015(4) 0.00000034(8) 0.000000026(10) 0.000000008(2) 0.0000000017(7) 0.0000000014(4)
F10 0.000000059(15) -0.0 -0.000000018(6) 0.000000028(9) -0.0 0.000000018(4) -0.0 -0.000000011(5) -0.0 -0.000000016(4) 0.00000008(8) -0.0 0.000000015(8) -0.0 0.000000015(6)

loop_
_smtbx_masks_void_nr
_smtbx_masks_void_average_x
_smtbx_masks_void_average_y
_smtbx_masks_void_average_z
_smtbx_masks_void_volume
_smtbx_masks_void_count_electrons
_smtbx_masks_void_content
1 0.000 0.000 0.000 458.8 105.4 '1 PF6,4 H2O'
2 0.000 0.500 0.500 458.8 105.4 '1 PF6,4 H2O'
3 0.250 0.750 0.750 103.3 0.0 ?
4 0.250 0.750 0.250 103.3 0.0 ?
5 0.196 0.173 0.857 16.7 0.0 ?
6 0.196 0.327 0.357 16.7 0.0 ?
7 0.304 0.173 0.143 16.7 0.0 ?
8 0.304 0.327 0.643 16.7 0.0 ?
9 0.500 1.000 1.000 458.8 103.9 '1 PF6,4 H2O'
10 0.500 0.500 0.500 458.8 103.9 '1 PF6,4 H2O'
11 0.750 0.250 0.250 103.3 0.0 ?
12 0.750 0.250 0.750 103.3 0.0 ?
13 0.696 0.673 0.357 16.7 0.0 ?
14 0.696 0.827 0.857 16.7 0.0 ?
15 0.804 0.673 0.643 16.7 0.0 ?
16 0.804 0.827 0.143 16.7 0.0 ?

loop_
_restr_rigu_atom_site_label_1
_restr_rigu_atom_site_label_2
_restr_rigu_target_weight_param
_restr_rigu_u13_diff
_restr_rigu_u23_diff
_restr_rigu_u33_diff
C320 C321 0.004000 0.006117 0.011026 0.002605
C320 C322 0.004000 0.003708 0.006731 -0.001395
C320 C324 0.004000 0.005598 -0.007065 -0.006786
C320 C325 0.004000 0.001627 -0.013991 -0.000810
C321 C322 0.004000 0.005064 -0.003005 -0.004869
C321 C323 0.004000 0.013871 -0.025505 -0.007415
C321 C325 0.004000 0.009789 -0.035830 0.001132
C322 C323 0.004000 0.008138 -0.034629 -0.009622
C322 C324 0.004000 0.015316 -0.051505 -0.003899
C323 C324 0.004000 0.016514 -0.027423 -0.002706
C323 C325 0.004000 0.006003 -0.023759 -0.000651
C324 C325 0.004000 -0.000667 -0.007883 0.006945
C420 C421 0.004000 -0.005417 -0.002152 0.000864
C420 C422 0.004000 -0.002983 -0.002111 -0.002780
C420 C424 0.004000 -0.000095 -0.000754 0.001053
C420 C425 0.004000 -0.005752 -0.000035 -0.002082
C421 C422 0.004000 0.000711 0.003111 -0.000249
C421 C423 0.004000 -0.010494 0.013609 -0.003239
C421 C425 0.004000 -0.023270 0.002963 -0.000448
C422 C423 0.004000 -0.017565 0.003028 -0.004462
C422 C424 0.004000 -0.039470 0.009641 -0.002656
C423 C424 0.004000 -0.021247 0.009784 -0.012372
C423 C425 0.004000 -0.012580 0.007556 -0.003064
C424 C425 0.004000 -0.004056 0.013116 0.001923
